data_1566418
loop_
_publ_author_name
'Keener, Megan'
'Mattejat, Maxwell'
'Zheng, Shao-Liang'
'Wu, Guang'
'Hayton, Trevor W.'
'M\'enard, Gabriel'

_publ_section_title
;
 Selective electrochemical capture and release of uranyl from aqueous
 alkali, lanthanide, and actinide mixtures using redox-switchable
 carboranes
;
_journal_name_full 'Chemical Science'
_journal_paper_doi 10.1039/D1SC07070C
_journal_year 2022
_chemical_formula_sum 'C42 H67 B10 N O2 P2'
_chemical_formula_weight 788.00
_space_group_crystal_system triclinic
_space_group_IT_number 2
_space_group_name_Hall '-P 1'
_space_group_name_H-M_alt 'P -1'
_atom_sites_solution_hydrogens mixed
_atom_sites_solution_primary dual
_audit_creation_method SHELXL-2014/7
_audit_update_record
;
2021-11-24 deposited with the CCDC.	2022-02-21 downloaded from the CCDC.
;
_cell_angle_alpha 93.075(4)
_cell_angle_beta 96.139(4)
_cell_angle_gamma 101.822(4)
_cell_formula_units_Z 4
_cell_length_a 11.082(3)
_cell_length_b 11.112(3)
_cell_length_c 37.623(10)
_cell_measurement_reflns_used 9867
_cell_measurement_temperature 100(2)
_cell_measurement_theta_max 25.0
_cell_measurement_theta_min 2.35
_cell_volume 4495(2)
_computing_cell_refinement 'SAINT 8.37A (Bruker-AXS, 2015)'
_computing_data_reduction 'SAINT 8.37A (Bruker-AXS, 2015)'
_computing_molecular_graphics 'Bruker SHELXTL (Sheldrick, 2015)'
_computing_publication_material 'Bruker SHELXTL (Sheldrick, 2015)'
_computing_structure_refinement 'SHELXL-2014 (Sheldrick, 2015)'
_computing_structure_solution 'SHELXT-2014 (Sheldrick, 2015)'
_diffrn_ambient_temperature 100(2)
_diffrn_measured_fraction_theta_full 0.992
_diffrn_measured_fraction_theta_max 0.972
_diffrn_measurement_device_type
;
Bruker D8 goniometer with Photon100 area detector  
;
_diffrn_measurement_method 'omega and phi scans'
_diffrn_radiation_source 'I\mS microfocus tube'
_diffrn_radiation_type MoK\a
_diffrn_radiation_wavelength 0.71073
_diffrn_reflns_av_R_equivalents 0.0971
_diffrn_reflns_av_unetI/netI 0.1039
_diffrn_reflns_Laue_measured_fraction_full 0.992
_diffrn_reflns_Laue_measured_fraction_max 0.972
_diffrn_reflns_limit_h_max 13
_diffrn_reflns_limit_h_min -13
_diffrn_reflns_limit_k_max 13
_diffrn_reflns_limit_k_min -13
_diffrn_reflns_limit_l_max 44
_diffrn_reflns_limit_l_min -44
_diffrn_reflns_number 56154
_diffrn_reflns_point_group_measured_fraction_full 0.992
_diffrn_reflns_point_group_measured_fraction_max 0.972
_diffrn_reflns_theta_full 25.137
_diffrn_reflns_theta_max 25.137
_diffrn_reflns_theta_min 2.184
_exptl_absorpt_coefficient_mu 0.133
_exptl_absorpt_correction_T_max 0.7452
_exptl_absorpt_correction_T_min 0.5662
_exptl_absorpt_correction_type multi-scan
_exptl_absorpt_process_details sadabs
_exptl_crystal_colour colorless
_exptl_crystal_density_diffrn 1.164
_exptl_crystal_description plate
_exptl_crystal_F_000 1688
_exptl_crystal_size_max 0.160
_exptl_crystal_size_mid 0.120
_exptl_crystal_size_min 0.100
_refine_diff_density_max 0.475
_refine_diff_density_min -0.528
_refine_diff_density_rms 0.092
_refine_ls_extinction_coef 0.0078(9)
_refine_ls_extinction_expression Fc^*^=kFc[1+0.001xFc^2^\l^3^/sin(2\q)]^-1/4^
_refine_ls_extinction_method 'SHELXL-2014/7 (Sheldrick 2014'
_refine_ls_goodness_of_fit_ref 1.024
_refine_ls_hydrogen_treatment mixed
_refine_ls_matrix_type full
_refine_ls_number_parameters 1045
_refine_ls_number_reflns 15821
_refine_ls_number_restraints 2
_refine_ls_restrained_S_all 1.024
_refine_ls_R_factor_all 0.1579
_refine_ls_R_factor_gt 0.1081
_refine_ls_shift/su_max 0.000
_refine_ls_shift/su_mean 0.000
_refine_ls_structure_factor_coef Fsqd
_refine_ls_weighting_details 'w=1/[\s^2^(Fo^2^)+(0.1031P)^2^+27.8485P] where P=(Fo^2^+2Fc^2^)/3'
_refine_ls_weighting_scheme calc
_refine_ls_wR_factor_gt 0.2651
_refine_ls_wR_factor_ref 0.2988
_reflns_Friedel_coverage 0.000
_reflns_number_gt 10572
_reflns_number_total 15821
_reflns_threshold_expression 'I > 2\s(I)'
_cod_data_source_file d1sc07070c2.cif
_cod_data_source_block mk-1178
_cod_database_code 1566418
_shelx_shelxl_version_number 2014/7
_shelx_space_group_comment
;
The symmetry employed for this shelxl refinement is uniquely defined
by the following loop, which should always be used as a source of
symmetry information in preference to the above space-group names.
They are only intended as comments.
;
_shelx_estimated_absorpt_t_min 0.979
_shelx_estimated_absorpt_t_max 0.987

loop_
_space_group_symop_operation_xyz
'x, y, z'
'-x, -y, -z'

loop_
_atom_site_label
_atom_site_type_symbol
_atom_site_fract_x
_atom_site_fract_y
_atom_site_fract_z
_atom_site_U_iso_or_equiv
_atom_site_adp_type
_atom_site_occupancy
_atom_site_site_symmetry_order
_atom_site_calc_flag
_atom_site_refinement_flags_posn
_atom_site_refinement_flags_adp
_atom_site_refinement_flags_occupancy
_atom_site_disorder_assembly
_atom_site_disorder_group
P1 P 0.34783(19) 1.0604(2) 0.85700(7) 0.0370(6) Uani 1 1 d . . . . .
P2 P -0.08206(18) 0.67836(19) 0.83546(6) 0.0318(5) Uani 1 1 d . . . . .
O1 O 0.4654(5) 1.1031(6) 0.88194(18) 0.0462(16) Uani 1 1 d . . . . .
O2 O -0.0652(5) 0.5567(5) 0.82188(16) 0.0369(13) Uani 1 1 d . . . . .
C1 C 0.2345(7) 0.9363(7) 0.8711(2) 0.0338(19) Uani 1 1 d D . . . .
H1 H 0.175(7) 0.899(8) 0.8496(15) 0.05(3) Uiso 1 1 d D . . . .
C2 C 0.0265(6) 0.7441(7) 0.8748(2) 0.0288(17) Uani 1 1 d . . . . .
C3 C 0.3778(7) 1.0086(7) 0.8126(2) 0.0343(19) Uani 1 1 d . . . . .
C4 C 0.3941(8) 0.8890(9) 0.8071(3) 0.048(2) Uani 1 1 d . . . . .
H4 H 0.3844 0.8344 0.8256 0.058 Uiso 1 1 calc R U . . .
C5 C 0.4253(9) 0.8486(9) 0.7735(3) 0.048(2) Uani 1 1 d . . . . .
H5 H 0.4365 0.7667 0.7696 0.058 Uiso 1 1 calc R U . . .
C6 C 0.4394(9) 0.9287(9) 0.7467(3) 0.051(2) Uani 1 1 d . . . . .
H6 H 0.4594 0.9008 0.7242 0.061 Uiso 1 1 calc R U . . .
C7 C 0.4249(10) 1.0478(10) 0.7520(3) 0.056(3) Uani 1 1 d . . . . .
H7 H 0.4340 1.1019 0.7333 0.067 Uiso 1 1 calc R U . . .
C8 C 0.3967(9) 1.0888(9) 0.7853(3) 0.051(2) Uani 1 1 d . . . . .
H8 H 0.3901 1.1722 0.7894 0.062 Uiso 1 1 calc R U . . .
C9 C 0.2640(7) 1.1814(8) 0.8489(3) 0.040(2) Uani 1 1 d . . . . .
C10 C 0.1560(8) 1.1619(8) 0.8242(3) 0.046(2) Uani 1 1 d . . . . .
H10 H 0.1255 1.0834 0.8115 0.055 Uiso 1 1 calc R U . . .
C11 C 0.0943(8) 1.2554(8) 0.8183(3) 0.045(2) Uani 1 1 d . . . . .
H11 H 0.0241 1.2426 0.8006 0.054 Uiso 1 1 calc R U . . .
C12 C 0.1341(8) 1.3696(8) 0.8381(3) 0.045(2) Uani 1 1 d . . . . .
H12 H 0.0898 1.4335 0.8346 0.054 Uiso 1 1 calc R U . . .
C13 C 0.2388(8) 1.3880(8) 0.8630(3) 0.045(2) Uani 1 1 d . . . . .
H13 H 0.2662 1.4647 0.8768 0.053 Uiso 1 1 calc R U . . .
C14 C 0.3046(8) 1.2945(7) 0.8678(3) 0.042(2) Uani 1 1 d . . . . .
H14 H 0.3780 1.3090 0.8844 0.050 Uiso 1 1 calc R U . . .
C15 C -0.0543(7) 0.7890(7) 0.8023(2) 0.0335(19) Uani 1 1 d . . . . .
C16 C -0.1303(8) 0.8684(7) 0.7918(2) 0.0360(19) Uani 1 1 d . . . . .
H16 H -0.2036 0.8681 0.8028 0.043 Uiso 1 1 calc R U . . .
C17 C -0.1006(9) 0.9488(8) 0.7653(3) 0.044(2) Uani 1 1 d . . . . .
H17 H -0.1556 1.0007 0.7580 0.053 Uiso 1 1 calc R U . . .
C18 C 0.0053(9) 0.9544(8) 0.7498(2) 0.043(2) Uani 1 1 d . . . . .
H18 H 0.0245 1.0097 0.7318 0.052 Uiso 1 1 calc R U . . .
C19 C 0.0856(9) 0.8780(9) 0.7605(2) 0.044(2) Uani 1 1 d . . . . .
H19 H 0.1609 0.8830 0.7502 0.053 Uiso 1 1 calc R U . . .
C20 C 0.0569(8) 0.7945(8) 0.7862(2) 0.040(2) Uani 1 1 d . . . . .
H20 H 0.1112 0.7414 0.7928 0.048 Uiso 1 1 calc R U . . .
C21 C -0.2398(7) 0.6733(7) 0.8457(2) 0.0321(18) Uani 1 1 d . . . . .
C22 C -0.3231(8) 0.5608(8) 0.8370(2) 0.038(2) Uani 1 1 d . . . . .
H22 H -0.2962 0.4916 0.8272 0.046 Uiso 1 1 calc R U . . .
C23 C -0.4480(7) 0.5516(8) 0.8428(3) 0.041(2) Uani 1 1 d . . . . .
H23 H -0.5061 0.4754 0.8372 0.049 Uiso 1 1 calc R U . . .
C24 C -0.4856(8) 0.6520(9) 0.8566(3) 0.048(2) Uani 1 1 d . . . . .
H24 H -0.5705 0.6458 0.8598 0.058 Uiso 1 1 calc R U . . .
C25 C -0.4022(7) 0.7624(8) 0.8661(3) 0.042(2) Uani 1 1 d . . . . .
H25 H -0.4289 0.8310 0.8764 0.050 Uiso 1 1 calc R U . . .
C26 C -0.2806(7) 0.7720(8) 0.8605(3) 0.039(2) Uani 1 1 d . . . . .
H26 H -0.2232 0.8480 0.8670 0.047 Uiso 1 1 calc R U . . .
B1 B 0.2001(8) 0.9622(8) 0.9114(3) 0.037(2) Uani 1 1 d . . . . .
H1A H 0.2278 1.0651 0.9162 0.044 Uiso 1 1 calc R U . . .
B2 B 0.2899(8) 0.8477(9) 0.8988(3) 0.040(2) Uani 1 1 d . . . . .
H2 H 0.3889 0.8592 0.8934 0.048 Uiso 1 1 calc R U . . .
B3 B 0.1690(8) 0.7213(8) 0.8741(3) 0.035(2) Uani 1 1 d . . . . .
H3 H 0.1906 0.6912 0.8476 0.042 Uiso 1 1 d R U . . .
B4 B 0.0665(9) 0.6434(8) 0.9042(3) 0.036(2) Uani 1 1 d . . . . .
H4A H 0.0275 0.5417 0.9025 0.043 Uiso 1 1 calc R U . . .
B5 B -0.0218(9) 0.7513(9) 0.9162(3) 0.039(2) Uani 1 1 d . . . . .
H5A H -0.1195 0.7223 0.9225 0.047 Uiso 1 1 calc R U . . .
B6 B 0.0389(8) 0.8851(8) 0.8917(3) 0.033(2) Uani 1 1 d . . . . .
H6A H -0.0117 0.9602 0.8803 0.039 Uiso 1 1 d R U . . .
B7 B 0.2388(9) 0.8551(10) 0.9434(3) 0.040(2) Uani 1 1 d . . . . .
H7A H 0.3068 0.8882 0.9679 0.048 Uiso 1 1 calc R U . . .
B8 B 0.2226(8) 0.7083(9) 0.9180(3) 0.035(2) Uani 1 1 d . . . . .
H8A H 0.2856 0.6435 0.9247 0.042 Uiso 1 1 calc R U . . .
B9 B 0.1086(9) 0.7335(10) 0.9452(3) 0.044(3) Uani 1 1 d . . . . .
H9 H 0.0973 0.6914 0.9714 0.053 Uiso 1 1 calc R U . . .
B10 B 0.0830(8) 0.8843(9) 0.9375(3) 0.039(2) Uani 1 1 d . . . . .
H10A H 0.0476 0.9426 0.9575 0.047 Uiso 1 1 calc R U . . .
P3 P 0.43396(19) 0.56185(19) 0.63712(6) 0.0340(5) Uani 1 1 d . . . . .
P4 P 0.03554(19) 0.18952(19) 0.66487(6) 0.0336(5) Uani 1 1 d . . . . .
O3 O 0.5215(5) 0.5952(5) 0.60996(16) 0.0374(14) Uani 1 1 d . . . . .
O4 O 0.0635(5) 0.0716(5) 0.67644(16) 0.0385(14) Uani 1 1 d . . . . .
C31 C 0.3112(7) 0.4246(7) 0.6254(2) 0.0341(19) Uani 1 1 d D . . . .
H31 H 0.256(8) 0.395(9) 0.644(2) 0.07(3) Uiso 1 1 d D . . . .
C32 C 0.1027(7) 0.2329(7) 0.6243(2) 0.0333(19) Uani 1 1 d . . . . .
C33 C 0.3538(7) 0.6828(7) 0.6468(2) 0.0350(19) Uani 1 1 d . . . . .
C34 C 0.2646(7) 0.6686(7) 0.6713(2) 0.037(2) Uani 1 1 d . . . . .
H34 H 0.2474 0.5954 0.6835 0.045 Uiso 1 1 calc R U . . .
C35 C 0.2035(8) 0.7618(8) 0.6774(3) 0.045(2) Uani 1 1 d . . . . .
H35 H 0.1432 0.7523 0.6938 0.053 Uiso 1 1 calc R U . . .
C36 C 0.2284(8) 0.8708(8) 0.6599(3) 0.050(3) Uani 1 1 d . . . . .
H36 H 0.1854 0.9348 0.6644 0.060 Uiso 1 1 calc R U . . .
C37 C 0.3146(9) 0.8844(8) 0.6364(3) 0.051(3) Uani 1 1 d . . . . .
H37 H 0.3313 0.9580 0.6244 0.061 Uiso 1 1 calc R U . . .
C38 C 0.3781(8) 0.7924(7) 0.6298(3) 0.041(2) Uani 1 1 d . . . . .
H38 H 0.4388 0.8038 0.6136 0.049 Uiso 1 1 calc R U . . .
C39 C 0.5117(7) 0.5368(7) 0.6800(2) 0.037(2) Uani 1 1 d . . . . .
C40 C 0.5593(8) 0.6319(8) 0.7066(3) 0.043(2) Uani 1 1 d . . . . .
H40 H 0.5436 0.7117 0.7033 0.052 Uiso 1 1 calc R U . . .
C41 C 0.6295(9) 0.6124(8) 0.7377(3) 0.043(2) Uani 1 1 d . . . . .
H41 H 0.6617 0.6782 0.7556 0.052 Uiso 1 1 calc R U . . .
C42 C 0.6521(9) 0.4951(9) 0.7424(3) 0.048(2) Uani 1 1 d . . . . .
H42 H 0.7010 0.4817 0.7636 0.057 Uiso 1 1 calc R U . . .
C43 C 0.6052(8) 0.3994(8) 0.7173(3) 0.045(2) Uani 1 1 d . . . . .
H43 H 0.6209 0.3198 0.7210 0.054 Uiso 1 1 calc R U . . .
C44 C 0.5342(8) 0.4194(8) 0.6863(2) 0.039(2) Uani 1 1 d . . . . .
H44 H 0.5002 0.3523 0.6690 0.046 Uiso 1 1 calc R U . . .
C45 C -0.1307(7) 0.1806(7) 0.6581(2) 0.0336(19) Uani 1 1 d . . . . .
C46 C -0.2057(8) 0.0782(8) 0.6712(3) 0.044(2) Uani 1 1 d . . . . .
H46 H -0.1681 0.0201 0.6834 0.052 Uiso 1 1 calc R U . . .
C47 C -0.3335(8) 0.0618(8) 0.6664(3) 0.049(2) Uani 1 1 d . . . . .
H47 H -0.3838 -0.0079 0.6749 0.058 Uiso 1 1 calc R U . . .
C48 C -0.3868(8) 0.1460(9) 0.6493(3) 0.051(3) Uani 1 1 d . . . . .
H48 H -0.4749 0.1328 0.6458 0.061 Uiso 1 1 calc R U . . .
C49 C -0.3177(8) 0.2503(9) 0.6369(3) 0.051(2) Uani 1 1 d . . . . .
H49 H -0.3570 0.3094 0.6258 0.062 Uiso 1 1 calc R U . . .
C50 C -0.1869(8) 0.2662(8) 0.6412(3) 0.045(2) Uani 1 1 d . . . . .
H50 H -0.1372 0.3358 0.6324 0.054 Uiso 1 1 calc R U . . .
C51 C 0.0984(7) 0.3126(7) 0.6994(2) 0.0329(18) Uani 1 1 d . . . . .
C52 C 0.2231(8) 0.3295(8) 0.7136(3) 0.043(2) Uani 1 1 d . . . . .
H52 H 0.2740 0.2800 0.7040 0.052 Uiso 1 1 calc R U . . .
C53 C 0.2739(8) 0.4193(9) 0.7421(2) 0.043(2) Uani 1 1 d . . . . .
H53 H 0.3594 0.4315 0.7510 0.052 Uiso 1 1 calc R U . . .
C54 C 0.2019(9) 0.4882(9) 0.7568(3) 0.049(2) Uani 1 1 d . . . . .
H54 H 0.2374 0.5485 0.7760 0.058 Uiso 1 1 calc R U . . .
C55 C 0.0781(9) 0.4719(9) 0.7444(3) 0.050(2) Uani 1 1 d . . . . .
H55 H 0.0278 0.5185 0.7556 0.060 Uiso 1 1 calc R U . . .
C56 C 0.0246(9) 0.3852(8) 0.7146(3) 0.045(2) Uani 1 1 d . . . . .
H56 H -0.0600 0.3768 0.7052 0.054 Uiso 1 1 calc R U . . .
B11 B 0.3450(9) 0.3228(8) 0.5971(3) 0.035(2) Uani 1 1 d . . . . .
H11A H 0.4488 0.3385 0.6010 0.042 Uiso 1 1 calc R U . . .
B12 B 0.2407(9) 0.4280(9) 0.5848(3) 0.036(2) Uani 1 1 d . . . . .
H12A H 0.2633 0.5272 0.5788 0.043 Uiso 1 1 calc R U . . .
B13 B 0.1025(8) 0.3657(8) 0.6072(3) 0.036(2) Uani 1 1 d . . . . .
H13A H 0.0677 0.4554 0.6188 0.043 Uiso 1 1 d R U . . .
B14 B 0.0180(8) 0.2189(8) 0.5834(3) 0.033(2) Uani 1 1 d . . . . .
H14A H -0.0853 0.1872 0.5777 0.039 Uiso 1 1 calc R U . . .
B15 B 0.1138(9) 0.1167(8) 0.5950(3) 0.034(2) Uani 1 1 d . . . . .
H15 H 0.0747 0.0165 0.5972 0.041 Uiso 1 1 calc R U . . .
B16 B 0.2443(9) 0.2095(8) 0.6235(3) 0.037(2) Uani 1 1 d . . . . .
H16A H 0.2824 0.1688 0.6459 0.045 Uiso 1 1 d R U . . .
B17 B 0.2505(9) 0.3037(9) 0.5548(3) 0.036(2) Uani 1 1 d . . . . .
H17A H 0.2964 0.3214 0.5300 0.044 Uiso 1 1 calc R U . . .
B18 B 0.1020(8) 0.3408(8) 0.5609(3) 0.036(2) Uani 1 1 d . . . . .
H18A H 0.0484 0.3892 0.5415 0.043 Uiso 1 1 calc R U . . .
B19 B 0.1197(9) 0.1840(8) 0.5528(3) 0.036(2) Uani 1 1 d . . . . .
H19A H 0.0848 0.1285 0.5267 0.043 Uiso 1 1 calc R U . . .
B20 B 0.2588(9) 0.1716(8) 0.5799(3) 0.035(2) Uani 1 1 d . . . . .
H20A H 0.3150 0.1020 0.5734 0.042 Uiso 1 1 calc R U . . .
N1 N 0.7937(6) 0.2095(6) 0.92459(19) 0.0353(16) Uani 1 1 d . . . . .
C61 C 0.6917(7) 0.2798(8) 0.9289(2) 0.036(2) Uani 1 1 d . . . . .
H61A H 0.6983 0.3444 0.9117 0.044 Uiso 1 1 calc R U . . .
H61B H 0.6107 0.2221 0.9221 0.044 Uiso 1 1 calc R U . . .
C62 C 0.6904(8) 0.3408(8) 0.9657(3) 0.043(2) Uani 1 1 d . . . . .
H62A H 0.7661 0.4063 0.9721 0.051 Uiso 1 1 calc R U . . .
H62B H 0.6884 0.2793 0.9839 0.051 Uiso 1 1 calc R U . . .
C63 C 0.5737(8) 0.3969(9) 0.9651(3) 0.049(2) Uani 1 1 d . . . . .
H63A H 0.4992 0.3304 0.9582 0.059 Uiso 1 1 calc R U . . .
H63B H 0.5687 0.4313 0.9896 0.059 Uiso 1 1 calc R U . . .
C64 C 0.5717(9) 0.4981(9) 0.9394(3) 0.053(3) Uani 1 1 d . . . . .
H64A H 0.5562 0.4614 0.9147 0.080 Uiso 1 1 calc R U . . .
H64B H 0.6520 0.5566 0.9430 0.080 Uiso 1 1 calc R U . . .
H64C H 0.5057 0.5414 0.9441 0.080 Uiso 1 1 calc R U . . .
C65 C 0.7747(7) 0.1485(8) 0.8873(2) 0.037(2) Uani 1 1 d . . . . .
H65A H 0.6966 0.0851 0.8846 0.045 Uiso 1 1 calc R U . . .
H65B H 0.8433 0.1053 0.8846 0.045 Uiso 1 1 calc R U . . .
C66 C 0.7683(8) 0.2322(9) 0.8567(3) 0.044(2) Uani 1 1 d . . . . .
H66A H 0.6959 0.2712 0.8576 0.053 Uiso 1 1 calc R U . . .
H66B H 0.8443 0.2984 0.8593 0.053 Uiso 1 1 calc R U . . .
C67 C 0.7570(8) 0.1600(8) 0.8220(2) 0.043(2) Uani 1 1 d . . . . .
H67A H 0.6831 0.0916 0.8202 0.052 Uiso 1 1 calc R U . . .
H67B H 0.8309 0.1232 0.8212 0.052 Uiso 1 1 calc R U . . .
C68 C 0.7450(9) 0.2378(9) 0.7893(3) 0.052(2) Uani 1 1 d . . . . .
H68A H 0.7424 0.1862 0.7672 0.077 Uiso 1 1 calc R U . . .
H68B H 0.8166 0.3072 0.7912 0.077 Uiso 1 1 calc R U . . .
H68C H 0.6685 0.2692 0.7889 0.077 Uiso 1 1 calc R U . . .
C69 C 0.9183(7) 0.2978(7) 0.9334(3) 0.039(2) Uani 1 1 d . . . . .
H69A H 0.9277 0.3270 0.9591 0.047 Uiso 1 1 calc R U . . .
H69B H 0.9173 0.3705 0.9193 0.047 Uiso 1 1 calc R U . . .
C70 C 1.0322(7) 0.2472(8) 0.9264(3) 0.043(2) Uani 1 1 d . . . . .
H70A H 1.0387 0.2426 0.9003 0.051 Uiso 1 1 calc R U . . .
H70B H 1.0234 0.1629 0.9345 0.051 Uiso 1 1 calc R U . . .
C71 C 1.1494(7) 0.3302(8) 0.9463(3) 0.048(2) Uani 1 1 d . . . . .
H71A H 1.2225 0.3014 0.9389 0.057 Uiso 1 1 calc R U . . .
H71B H 1.1545 0.4150 0.9388 0.057 Uiso 1 1 calc R U . . .
C72 C 1.1565(9) 0.3341(10) 0.9862(3) 0.058(3) Uani 1 1 d . . . . .
H72A H 1.1444 0.2499 0.9938 0.088 Uiso 1 1 calc R U . . .
H72B H 1.0916 0.3736 0.9942 0.088 Uiso 1 1 calc R U . . .
H72C H 1.2381 0.3814 0.9969 0.088 Uiso 1 1 calc R U . . .
C73 C 0.7909(8) 0.1066(7) 0.9502(3) 0.042(2) Uani 1 1 d . . . . .
H73A H 0.8484 0.0548 0.9430 0.050 Uiso 1 1 calc R U . . .
H73B H 0.8241 0.1452 0.9746 0.050 Uiso 1 1 calc R U . . .
C74 C 0.6685(8) 0.0238(7) 0.9525(3) 0.040(2) Uani 1 1 d . . . . .
H74A H 0.6232 0.0003 0.9282 0.048 Uiso 1 1 calc R U . . .
H74B H 0.6177 0.0669 0.9667 0.048 Uiso 1 1 calc R U . . .
C75 C 0.6904(8) -0.0919(8) 0.9704(3) 0.043(2) Uani 1 1 d . . . . .
H75A H 0.7323 -0.1393 0.9544 0.052 Uiso 1 1 calc R U . . .
H75B H 0.7468 -0.0664 0.9930 0.052 Uiso 1 1 calc R U . . .
C76 C 0.5719(9) -0.1747(9) 0.9787(3) 0.057(3) Uani 1 1 d . . . . .
H76A H 0.5158 -0.2009 0.9565 0.085 Uiso 1 1 calc R U . . .
H76B H 0.5316 -0.1295 0.9953 0.085 Uiso 1 1 calc R U . . .
H76C H 0.5916 -0.2474 0.9897 0.085 Uiso 1 1 calc R U . . .
N2 N 0.8332(6) 0.7131(6) 0.57364(19) 0.0358(16) Uani 1 1 d . . . . .
C81 C 0.7315(7) 0.7810(8) 0.5604(3) 0.041(2) Uani 1 1 d . . . . .
H81A H 0.7022 0.7528 0.5349 0.049 Uiso 1 1 calc R U . . .
H81B H 0.6603 0.7571 0.5742 0.049 Uiso 1 1 calc R U . . .
C82 C 0.7705(8) 0.9203(8) 0.5634(3) 0.047(2) Uani 1 1 d . . . . .
H82A H 0.8499 0.9449 0.5532 0.057 Uiso 1 1 calc R U . . .
H82B H 0.7845 0.9509 0.5890 0.057 Uiso 1 1 calc R U . . .
C83 C 0.6727(9) 0.9797(8) 0.5437(3) 0.052(3) Uani 1 1 d . . . . .
H83A H 0.7060 1.0696 0.5444 0.062 Uiso 1 1 calc R U . . .
H83B H 0.6576 0.9468 0.5183 0.062 Uiso 1 1 calc R U . . .
C84 C 0.5504(9) 0.9583(10) 0.5591(3) 0.062(3) Uani 1 1 d . . . . .
H84A H 0.4995 1.0133 0.5489 0.093 Uiso 1 1 calc R U . . .
H84B H 0.5657 0.9754 0.5852 0.093 Uiso 1 1 calc R U . . .
H84C H 0.5066 0.8724 0.5533 0.093 Uiso 1 1 calc R U . . .
C85 C 0.7756(8) 0.5766(8) 0.5729(3) 0.042(2) Uani 1 1 d . . . . .
H85A H 0.8421 0.5331 0.5809 0.050 Uiso 1 1 calc R U . . .
H85B H 0.7155 0.5657 0.5907 0.050 Uiso 1 1 calc R U . . .
C86 C 0.7097(9) 0.5141(8) 0.5374(3) 0.050(2) Uani 1 1 d . . . . .
H86A H 0.7665 0.5276 0.5187 0.060 Uiso 1 1 calc R U . . .
H86B H 0.6369 0.5499 0.5300 0.060 Uiso 1 1 calc R U . . .
C87 C 0.6674(9) 0.3765(8) 0.5409(3) 0.051(2) Uani 1 1 d . . . . .
H87A H 0.6300 0.3643 0.5636 0.061 Uiso 1 1 calc R U . . .
H87B H 0.7406 0.3380 0.5423 0.061 Uiso 1 1 calc R U . . .
C88 C 0.5724(9) 0.3119(10) 0.5094(3) 0.062(3) Uani 1 1 d . . . . .
H88A H 0.6070 0.3281 0.4868 0.093 Uiso 1 1 calc R U . . .
H88B H 0.4961 0.3435 0.5095 0.093 Uiso 1 1 calc R U . . .
H88C H 0.5536 0.2228 0.5119 0.093 Uiso 1 1 calc R U . . .
C89 C 0.9354(7) 0.7375(8) 0.5489(3) 0.040(2) Uani 1 1 d . . . . .
H89A H 0.8989 0.7062 0.5242 0.048 Uiso 1 1 calc R U . . .
H89B H 0.9660 0.8277 0.5490 0.048 Uiso 1 1 calc R U . . .
C90 C 1.0460(9) 0.6782(9) 0.5593(3) 0.055(3) Uani 1 1 d . . . . .
H90A H 1.0170 0.5882 0.5603 0.066 Uiso 1 1 calc R U . . .
H90B H 1.0880 0.7132 0.5833 0.066 Uiso 1 1 calc R U . . .
C91 C 1.1366(8) 0.7040(8) 0.5312(3) 0.045(2) Uani 1 1 d . . . . .
H91A H 1.2047 0.6599 0.5366 0.054 Uiso 1 1 calc R U . . .
H91B H 1.0924 0.6711 0.5073 0.054 Uiso 1 1 calc R U . . .
C92 C 1.1914(10) 0.8393(9) 0.5301(4) 0.066(3) Uani 1 1 d . . . . .
H92A H 1.2617 0.8495 0.5160 0.099 Uiso 1 1 calc R U . . .
H92B H 1.2199 0.8764 0.5546 0.099 Uiso 1 1 calc R U . . .
H92C H 1.1280 0.8802 0.5190 0.099 Uiso 1 1 calc R U . . .
C93 C 0.8873(8) 0.7571(8) 0.6119(3) 0.041(2) Uani 1 1 d . . . . .
H93A H 0.9412 0.7013 0.6205 0.049 Uiso 1 1 calc R U . . .
H93B H 0.9410 0.8401 0.6117 0.049 Uiso 1 1 calc R U . . .
C94 C 0.7966(8) 0.7646(8) 0.6385(3) 0.045(2) Uani 1 1 d . . . . .
H94A H 0.7251 0.6938 0.6334 0.054 Uiso 1 1 calc R U . . .
H94B H 0.7651 0.8413 0.6362 0.054 Uiso 1 1 calc R U . . .
C95 C 0.8584(8) 0.7632(8) 0.6763(3) 0.042(2) Uani 1 1 d . . . . .
H95A H 0.8051 0.7892 0.6935 0.051 Uiso 1 1 calc R U . . .
H95B H 0.9386 0.8236 0.6797 0.051 Uiso 1 1 calc R U . . .
C96 C 0.8815(9) 0.6350(9) 0.6847(3) 0.053(2) Uani 1 1 d . . . . .
H96A H 0.9446 0.6145 0.6704 0.079 Uiso 1 1 calc R U . . .
H96B H 0.8040 0.5731 0.6787 0.079 Uiso 1 1 calc R U . . .
H96C H 0.9106 0.6357 0.7103 0.079 Uiso 1 1 calc R U . . .

loop_
_atom_site_aniso_label
_atom_site_aniso_U_11
_atom_site_aniso_U_22
_atom_site_aniso_U_33
_atom_site_aniso_U_23
_atom_site_aniso_U_13
_atom_site_aniso_U_12
P1 0.0214(10) 0.0302(11) 0.0589(15) 0.0034(10) 0.0039(10) 0.0048(9)
P2 0.0212(10) 0.0244(10) 0.0519(14) 0.0064(9) 0.0070(9) 0.0073(8)
O1 0.021(3) 0.052(4) 0.064(4) 0.000(3) -0.001(3) 0.008(3)
O2 0.028(3) 0.027(3) 0.058(4) 0.004(3) 0.008(3) 0.009(2)
C1 0.024(4) 0.029(4) 0.051(6) 0.007(4) 0.007(4) 0.008(3)
C2 0.016(4) 0.022(4) 0.050(5) 0.008(4) 0.008(3) 0.005(3)
C3 0.017(4) 0.028(4) 0.057(6) -0.002(4) 0.004(4) 0.004(3)
C4 0.026(4) 0.058(6) 0.062(6) 0.005(5) 0.008(4) 0.011(4)
C5 0.045(5) 0.044(5) 0.062(7) -0.003(5) 0.014(5) 0.019(4)
C6 0.046(6) 0.052(6) 0.054(6) 0.006(5) 0.014(5) 0.006(5)
C7 0.059(6) 0.052(6) 0.065(7) 0.014(5) 0.018(5) 0.021(5)
C8 0.053(6) 0.049(6) 0.052(6) 0.002(5) 0.014(5) 0.008(5)
C9 0.026(4) 0.035(5) 0.063(6) 0.004(4) 0.010(4) 0.011(4)
C10 0.041(5) 0.025(4) 0.068(7) -0.005(4) -0.006(5) 0.005(4)
C11 0.027(4) 0.031(5) 0.080(7) 0.015(5) 0.008(4) 0.012(4)
C12 0.044(5) 0.035(5) 0.069(7) 0.023(5) 0.026(5) 0.023(4)
C13 0.030(5) 0.028(5) 0.077(7) 0.008(4) 0.019(5) 0.003(4)
C14 0.038(5) 0.027(4) 0.060(6) 0.007(4) 0.010(4) 0.000(4)
C15 0.033(4) 0.023(4) 0.043(5) 0.001(3) 0.002(4) 0.005(3)
C16 0.037(5) 0.035(5) 0.037(5) 0.007(4) 0.007(4) 0.008(4)
C17 0.044(5) 0.030(5) 0.056(6) 0.005(4) -0.002(4) 0.008(4)
C18 0.052(6) 0.035(5) 0.041(5) 0.004(4) -0.002(4) 0.007(4)
C19 0.043(5) 0.052(6) 0.034(5) 0.000(4) 0.007(4) 0.002(4)
C20 0.037(5) 0.038(5) 0.047(6) 0.006(4) 0.007(4) 0.012(4)
C21 0.026(4) 0.035(4) 0.040(5) 0.010(4) 0.006(3) 0.015(3)
C22 0.034(5) 0.033(5) 0.052(6) 0.012(4) 0.010(4) 0.013(4)
C23 0.017(4) 0.030(4) 0.070(7) 0.011(4) -0.003(4) -0.005(3)
C24 0.029(5) 0.049(6) 0.072(7) 0.019(5) 0.014(4) 0.015(4)
C25 0.024(4) 0.033(5) 0.074(7) 0.015(4) 0.019(4) 0.011(4)
C26 0.026(4) 0.030(4) 0.065(6) 0.006(4) 0.011(4) 0.011(3)
B1 0.021(4) 0.022(4) 0.069(7) 0.006(5) 0.008(4) 0.005(4)
B2 0.023(5) 0.043(6) 0.061(7) 0.009(5) 0.014(4) 0.020(4)
B3 0.021(4) 0.029(5) 0.062(7) 0.010(4) 0.013(4) 0.013(4)
B4 0.035(5) 0.023(5) 0.056(6) 0.018(4) 0.009(5) 0.015(4)
B5 0.029(5) 0.042(6) 0.052(6) 0.008(5) 0.010(5) 0.020(4)
B6 0.018(4) 0.030(5) 0.049(6) -0.003(4) 0.006(4) 0.004(4)
B7 0.027(5) 0.052(6) 0.049(6) 0.017(5) 0.011(4) 0.019(5)
B8 0.028(5) 0.032(5) 0.046(6) 0.001(4) -0.002(4) 0.012(4)
B9 0.037(6) 0.055(7) 0.044(6) -0.003(5) 0.004(5) 0.024(5)
B10 0.019(4) 0.041(6) 0.057(7) 0.006(5) 0.006(4) 0.009(4)
P3 0.0233(10) 0.0266(11) 0.0538(15) 0.0064(10) 0.0075(10) 0.0073(8)
P4 0.0250(10) 0.0241(10) 0.0554(15) 0.0091(10) 0.0101(10) 0.0095(8)
O3 0.027(3) 0.029(3) 0.057(4) 0.009(3) 0.014(3) 0.004(2)
O4 0.035(3) 0.028(3) 0.057(4) 0.017(3) 0.010(3) 0.014(2)
C31 0.030(4) 0.025(4) 0.050(5) 0.001(4) 0.005(4) 0.013(3)
C32 0.019(4) 0.024(4) 0.056(5) 0.009(4) 0.008(4) 0.000(3)
C33 0.019(4) 0.024(4) 0.058(6) 0.001(4) 0.002(4) 0.000(3)
C34 0.035(4) 0.024(4) 0.053(6) 0.007(4) 0.017(4) -0.002(3)
C35 0.032(5) 0.030(5) 0.071(7) -0.005(4) 0.009(4) 0.007(4)
C36 0.036(5) 0.029(5) 0.086(8) -0.008(5) -0.002(5) 0.019(4)
C37 0.048(6) 0.029(5) 0.078(7) 0.003(5) -0.003(5) 0.021(4)
C38 0.036(5) 0.026(4) 0.064(6) 0.014(4) 0.012(4) 0.009(4)
C39 0.030(4) 0.027(4) 0.055(6) 0.008(4) 0.008(4) 0.004(3)
C40 0.032(4) 0.032(5) 0.068(7) 0.003(4) 0.006(4) 0.011(4)
C41 0.048(5) 0.027(4) 0.053(6) -0.002(4) 0.000(4) 0.008(4)
C42 0.043(5) 0.046(6) 0.052(6) 0.005(5) -0.003(4) 0.012(4)
C43 0.045(5) 0.032(5) 0.060(6) 0.008(4) 0.001(5) 0.015(4)
C44 0.035(5) 0.040(5) 0.044(5) 0.002(4) 0.005(4) 0.016(4)
C45 0.024(4) 0.025(4) 0.053(5) 0.004(4) 0.011(4) 0.004(3)
C46 0.035(5) 0.038(5) 0.064(6) 0.009(4) 0.015(4) 0.017(4)
C47 0.026(4) 0.035(5) 0.089(8) 0.005(5) 0.025(5) 0.005(4)
C48 0.022(4) 0.052(6) 0.076(7) -0.013(5) 0.008(4) 0.007(4)
C49 0.032(5) 0.057(6) 0.069(7) 0.004(5) 0.008(5) 0.018(5)
C50 0.036(5) 0.043(5) 0.064(6) 0.014(5) 0.011(4) 0.019(4)
C51 0.037(4) 0.018(4) 0.045(5) 0.012(3) 0.009(4) 0.002(3)
C52 0.034(5) 0.049(6) 0.052(6) 0.013(5) 0.012(4) 0.020(4)
C53 0.036(5) 0.048(6) 0.041(5) 0.006(4) -0.003(4) 0.000(4)
C54 0.049(6) 0.044(5) 0.053(6) 0.004(4) 0.011(5) 0.009(4)
C55 0.040(5) 0.047(6) 0.064(7) -0.002(5) 0.013(5) 0.011(4)
C56 0.042(5) 0.033(5) 0.067(7) 0.011(4) 0.013(5) 0.019(4)
B11 0.033(5) 0.028(5) 0.050(6) 0.014(4) 0.013(4) 0.012(4)
B12 0.035(5) 0.034(5) 0.042(6) 0.003(4) 0.006(4) 0.014(4)
B13 0.021(4) 0.020(4) 0.067(7) 0.007(4) 0.004(4) 0.005(4)
B14 0.023(4) 0.026(5) 0.050(6) 0.004(4) 0.004(4) 0.006(4)
B15 0.035(5) 0.025(5) 0.045(6) 0.005(4) 0.007(4) 0.010(4)
B16 0.032(5) 0.022(5) 0.065(7) 0.015(4) 0.019(5) 0.012(4)
B17 0.036(5) 0.031(5) 0.043(6) 0.011(4) 0.004(4) 0.007(4)
B18 0.026(5) 0.022(5) 0.063(7) 0.003(4) 0.006(4) 0.012(4)
B19 0.041(5) 0.025(5) 0.046(6) 0.004(4) 0.006(4) 0.015(4)
B20 0.030(5) 0.024(5) 0.054(6) 0.009(4) 0.009(4) 0.008(4)
N1 0.026(3) 0.030(4) 0.050(4) 0.002(3) 0.001(3) 0.008(3)
C61 0.024(4) 0.040(5) 0.046(5) 0.004(4) 0.005(4) 0.009(4)
C62 0.036(5) 0.034(5) 0.059(6) 0.006(4) 0.000(4) 0.011(4)
C63 0.037(5) 0.041(5) 0.073(7) 0.001(5) 0.010(5) 0.011(4)
C64 0.050(6) 0.046(6) 0.068(7) -0.002(5) -0.002(5) 0.027(5)
C65 0.023(4) 0.039(5) 0.050(6) -0.002(4) 0.000(4) 0.011(4)
C66 0.030(4) 0.049(5) 0.060(6) 0.009(5) 0.005(4) 0.021(4)
C67 0.035(5) 0.042(5) 0.052(6) 0.015(4) 0.004(4) 0.001(4)
C68 0.050(6) 0.052(6) 0.057(6) 0.010(5) 0.007(5) 0.019(5)
C69 0.022(4) 0.022(4) 0.069(6) 0.002(4) 0.003(4) -0.003(3)
C70 0.021(4) 0.040(5) 0.063(6) -0.002(4) 0.001(4) 0.003(4)
C71 0.019(4) 0.040(5) 0.081(8) 0.005(5) 0.000(4) 0.002(4)
C72 0.035(5) 0.065(7) 0.072(8) 0.000(6) -0.004(5) 0.010(5)
C73 0.037(5) 0.026(4) 0.064(6) 0.014(4) 0.007(4) 0.009(4)
C74 0.044(5) 0.027(4) 0.052(6) 0.010(4) 0.007(4) 0.015(4)
C75 0.040(5) 0.032(5) 0.061(6) 0.008(4) 0.013(4) 0.008(4)
C76 0.049(6) 0.042(6) 0.084(8) 0.022(5) 0.023(5) 0.010(5)
N2 0.028(3) 0.034(4) 0.048(5) 0.010(3) 0.007(3) 0.009(3)
C81 0.024(4) 0.035(5) 0.065(6) 0.004(4) 0.002(4) 0.011(4)
C82 0.033(5) 0.034(5) 0.076(7) 0.006(5) 0.005(5) 0.012(4)
C83 0.054(6) 0.030(5) 0.068(7) 0.008(5) -0.004(5) 0.008(4)
C84 0.039(5) 0.056(6) 0.095(9) 0.009(6) 0.009(5) 0.017(5)
C85 0.037(5) 0.034(5) 0.056(6) 0.007(4) 0.010(4) 0.010(4)
C86 0.053(6) 0.038(5) 0.058(6) 0.001(4) -0.001(5) 0.016(4)
C87 0.048(6) 0.039(5) 0.062(7) -0.005(5) 0.011(5) 0.001(4)
C88 0.032(5) 0.055(6) 0.095(9) -0.012(6) 0.012(5) 0.003(5)
C89 0.029(4) 0.032(5) 0.059(6) 0.006(4) 0.015(4) 0.004(4)
C90 0.045(5) 0.037(5) 0.094(8) 0.024(5) 0.032(5) 0.015(4)
C91 0.033(5) 0.030(5) 0.076(7) 0.012(4) 0.017(4) 0.010(4)
C92 0.053(6) 0.043(6) 0.109(10) 0.009(6) 0.022(6) 0.018(5)
C93 0.031(4) 0.029(4) 0.065(6) 0.003(4) 0.013(4) 0.010(4)
C94 0.039(5) 0.034(5) 0.060(6) 0.000(4) 0.004(4) 0.007(4)
C95 0.029(4) 0.039(5) 0.055(6) 0.009(4) 0.003(4) -0.005(4)
C96 0.048(6) 0.048(6) 0.064(7) 0.014(5) 0.003(5) 0.012(5)

loop_
_atom_type_symbol
_atom_type_description
_atom_type_scat_dispersion_real
_atom_type_scat_dispersion_imag
_atom_type_scat_source
C C 0.0033 0.0016 'International Tables Vol C Tables 4.2.6.8 and 6.1.1.4'
H H 0.0000 0.0000 'International Tables Vol C Tables 4.2.6.8 and 6.1.1.4'
B B 0.0013 0.0007 'International Tables Vol C Tables 4.2.6.8 and 6.1.1.4'
N N 0.0061 0.0033 'International Tables Vol C Tables 4.2.6.8 and 6.1.1.4'
O O 0.0106 0.0060 'International Tables Vol C Tables 4.2.6.8 and 6.1.1.4'
P P 0.1023 0.0942 'International Tables Vol C Tables 4.2.6.8 and 6.1.1.4'

loop_
_geom_angle_atom_site_label_1
_geom_angle_atom_site_label_2
_geom_angle_atom_site_label_3
_geom_angle
_geom_angle_site_symmetry_1
_geom_angle_site_symmetry_3
_geom_angle_publ_flag
O1 P1 C9 112.9(4) . . ?
O1 P1 C1 116.2(4) . . ?
C9 P1 C1 104.5(4) . . ?
O1 P1 C3 111.8(4) . . ?
C9 P1 C3 104.4(4) . . ?
C1 P1 C3 106.0(4) . . ?
O2 P2 C15 110.8(4) . . ?
O2 P2 C2 113.0(3) . . ?
C15 P2 C2 105.2(4) . . ?
O2 P2 C21 112.0(4) . . ?
C15 P2 C21 106.3(4) . . ?
C2 P2 C21 109.1(4) . . ?
B1 C1 B2 68.8(6) . . ?
B1 C1 P1 113.6(6) . . ?
B2 C1 P1 115.5(6) . . ?
B1 C1 H1 127(5) . . ?
B2 C1 H1 120(5) . . ?
P1 C1 H1 108(5) . . ?
B6 C2 B3 107.1(6) . . ?
B6 C2 B5 66.9(6) . . ?
B3 C2 B5 115.3(7) . . ?
B6 C2 B4 115.6(7) . . ?
B3 C2 B4 65.5(5) . . ?
B5 C2 B4 62.4(5) . . ?
B6 C2 P2 122.4(5) . . ?
B3 C2 P2 115.1(6) . . ?
B5 C2 P2 120.9(5) . . ?
B4 C2 P2 116.7(5) . . ?
C4 C3 C8 119.3(8) . . ?
C4 C3 P1 118.3(7) . . ?
C8 C3 P1 122.1(6) . . ?
C3 C4 C5 119.6(9) . . ?
C3 C4 H4 120.2 . . ?
C5 C4 H4 120.2 . . ?
C6 C5 C4 119.8(9) . . ?
C6 C5 H5 120.1 . . ?
C4 C5 H5 120.1 . . ?
C7 C6 C5 121.0(10) . . ?
C7 C6 H6 119.5 . . ?
C5 C6 H6 119.5 . . ?
C6 C7 C8 119.3(10) . . ?
C6 C7 H7 120.3 . . ?
C8 C7 H7 120.3 . . ?
C7 C8 C3 120.9(9) . . ?
C7 C8 H8 119.6 . . ?
C3 C8 H8 119.6 . . ?
C14 C9 C10 119.0(8) . . ?
C14 C9 P1 119.6(7) . . ?
C10 C9 P1 121.4(7) . . ?
C11 C10 C9 120.5(8) . . ?
C11 C10 H10 119.8 . . ?
C9 C10 H10 119.8 . . ?
C10 C11 C12 120.4(9) . . ?
C10 C11 H11 119.8 . . ?
C12 C11 H11 119.8 . . ?
C13 C12 C11 119.1(8) . . ?
C13 C12 H12 120.5 . . ?
C11 C12 H12 120.5 . . ?
C12 C13 C14 120.4(9) . . ?
C12 C13 H13 119.8 . . ?
C14 C13 H13 119.8 . . ?
C9 C14 C13 120.6(9) . . ?
C9 C14 H14 119.7 . . ?
C13 C14 H14 119.7 . . ?
C16 C15 C20 118.2(8) . . ?
C16 C15 P2 125.8(6) . . ?
C20 C15 P2 116.0(6) . . ?
C15 C16 C17 120.8(8) . . ?
C15 C16 H16 119.6 . . ?
C17 C16 H16 119.6 . . ?
C18 C17 C16 121.2(8) . . ?
C18 C17 H17 119.4 . . ?
C16 C17 H17 119.4 . . ?
C17 C18 C19 119.2(9) . . ?
C17 C18 H18 120.4 . . ?
C19 C18 H18 120.4 . . ?
C20 C19 C18 120.9(9) . . ?
C20 C19 H19 119.6 . . ?
C18 C19 H19 119.6 . . ?
C19 C20 C15 119.6(8) . . ?
C19 C20 H20 120.2 . . ?
C15 C20 H20 120.2 . . ?
C26 C21 C22 119.5(7) . . ?
C26 C21 P2 124.7(6) . . ?
C22 C21 P2 115.7(6) . . ?
C21 C22 C23 118.8(8) . . ?
C21 C22 H22 120.6 . . ?
C23 C22 H22 120.6 . . ?
C24 C23 C22 119.9(8) . . ?
C24 C23 H23 120.0 . . ?
C22 C23 H23 120.0 . . ?
C23 C24 C25 121.1(8) . . ?
C23 C24 H24 119.5 . . ?
C25 C24 H24 119.5 . . ?
C26 C25 C24 119.3(8) . . ?
C26 C25 H25 120.4 . . ?
C24 C25 H25 120.4 . . ?
C25 C26 C21 121.3(8) . . ?
C25 C26 H26 119.3 . . ?
C21 C26 H26 119.3 . . ?
C1 B1 B7 115.2(7) . . ?
C1 B1 B10 133.8(7) . . ?
B7 B1 B10 59.9(5) . . ?
C1 B1 B2 55.6(5) . . ?
B7 B1 B2 60.1(5) . . ?
B10 B1 B2 106.4(6) . . ?
C1 B1 B6 84.1(6) . . ?
B7 B1 B6 102.4(6) . . ?
B10 B1 B6 56.4(5) . . ?
B2 B1 B6 101.9(6) . . ?
C1 B1 H1A 103.2 . . ?
B7 B1 H1A 124.4 . . ?
B10 B1 H1A 116.7 . . ?
B2 B1 H1A 130.9 . . ?
B6 B1 H1A 120.9 . . ?
C1 B2 B8 133.7(7) . . ?
C1 B2 B7 114.4(6) . . ?
B8 B2 B7 59.9(6) . . ?
C1 B2 B1 55.6(5) . . ?
B8 B2 B1 105.8(6) . . ?
B7 B2 B1 59.3(5) . . ?
C1 B2 B3 85.0(6) . . ?
B8 B2 B3 56.0(5) . . ?
B7 B2 B3 102.6(7) . . ?
B1 B2 B3 102.9(6) . . ?
C1 B2 H2 103.1 . . ?
B8 B2 H2 117.1 . . ?
B7 B2 H2 125.0 . . ?
B1 B2 H2 130.9 . . ?
B3 B2 H2 120.0 . . ?
C2 B3 B8 105.4(7) . . ?
C2 B3 B4 58.6(5) . . ?
B8 B3 B4 59.0(6) . . ?
C2 B3 B2 113.3(6) . . ?
B8 B3 B2 60.3(6) . . ?
B4 B3 B2 111.1(7) . . ?
C2 B3 H3 114.9 . . ?
B8 B3 H3 136.2 . . ?
B4 B3 H3 131.4 . . ?
B2 B3 H3 114.3 . . ?
C2 B4 B8 102.1(6) . . ?
C2 B4 B9 103.8(7) . . ?
B8 B4 B9 60.5(6) . . ?
C2 B4 B5 58.8(5) . . ?
B8 B4 B5 108.1(7) . . ?
B9 B4 B5 60.2(6) . . ?
C2 B4 B3 55.9(4) . . ?
B8 B4 B3 57.7(5) . . ?
B9 B4 B3 104.7(7) . . ?
B5 B4 B3 104.6(6) . . ?
C2 B4 H4A 126.1 . . ?
B8 B4 H4A 122.9 . . ?
B9 B4 H4A 122.7 . . ?
B5 B4 H4A 121.6 . . ?
B3 B4 H4A 125.0 . . ?
C2 B5 B4 58.9(5) . . ?
C2 B5 B9 103.5(6) . . ?
B4 B5 B9 59.7(6) . . ?
C2 B5 B10 101.7(7) . . ?
B4 B5 B10 107.6(7) . . ?
B9 B5 B10 60.7(6) . . ?
C2 B5 B6 54.7(5) . . ?
B4 B5 B6 103.1(6) . . ?
B9 B5 B6 103.8(7) . . ?
B10 B5 B6 57.6(6) . . ?
C2 B5 H5A 126.3 . . ?
B4 B5 H5A 122.2 . . ?
B9 B5 H5A 122.9 . . ?
B10 B5 H5A 122.9 . . ?
B6 B5 H5A 126.1 . . ?
C2 B6 B10 106.1(7) . . ?
C2 B6 B5 58.4(5) . . ?
B10 B6 B5 59.3(6) . . ?
C2 B6 B1 113.9(6) . . ?
B10 B6 B1 60.3(5) . . ?
B5 B6 B1 111.1(7) . . ?
C2 B6 H6A 127.6 . . ?
B10 B6 H6A 121.2 . . ?
B5 B6 H6A 129.3 . . ?
B1 B6 H6A 108.6 . . ?
B9 B7 B8 59.0(6) . . ?
B9 B7 B10 59.8(5) . . ?
B8 B7 B10 103.3(7) . . ?
B9 B7 B1 110.2(7) . . ?
B8 B7 B1 106.4(7) . . ?
B10 B7 B1 60.1(5) . . ?
B9 B7 B2 109.3(8) . . ?
B8 B7 B2 59.2(6) . . ?
B10 B7 B2 107.0(7) . . ?
B1 B7 B2 60.6(5) . . ?
B9 B7 H7A 120.3 . . ?
B8 B7 H7A 124.7 . . ?
B10 B7 H7A 123.8 . . ?
B1 B7 H7A 120.8 . . ?
B2 B7 H7A 121.2 . . ?
B3 B8 B4 63.3(5) . . ?
B3 B8 B9 108.6(7) . . ?
B4 B8 B9 60.2(6) . . ?
B3 B8 B2 63.7(6) . . ?
B4 B8 B2 117.5(7) . . ?
B9 B8 B2 111.1(7) . . ?
B3 B8 B7 109.2(7) . . ?
B4 B8 B7 110.5(6) . . ?
B9 B8 B7 59.4(6) . . ?
B2 B8 B7 60.9(5) . . ?
B3 B8 H8A 120.2 . . ?
B4 B8 H8A 117.3 . . ?
B9 B8 H8A 122.4 . . ?
B2 B8 H8A 116.6 . . ?
B7 B8 H8A 122.1 . . ?
B4 B9 B8 59.3(5) . . ?
B4 B9 B5 60.1(5) . . ?
B8 B9 B5 107.0(7) . . ?
B4 B9 B7 111.7(8) . . ?
B8 B9 B7 61.6(6) . . ?
B5 B9 B7 111.8(8) . . ?
B4 B9 B10 107.3(7) . . ?
B8 B9 B10 106.3(8) . . ?
B5 B9 B10 59.9(6) . . ?
B7 B9 B10 61.2(6) . . ?
B4 B9 H9 121.2 . . ?
B8 B9 H9 123.0 . . ?
B5 B9 H9 121.1 . . ?
B7 B9 H9 118.0 . . ?
B10 B9 H9 122.9 . . ?
B6 B10 B5 63.0(6) . . ?
B6 B10 B9 107.0(7) . . ?
B5 B10 B9 59.5(6) . . ?
B6 B10 B7 107.8(7) . . ?
B5 B10 B7 109.6(7) . . ?
B9 B10 B7 59.0(6) . . ?
B6 B10 B1 63.4(6) . . ?
B5 B10 B1 116.7(8) . . ?
B9 B10 B1 109.5(7) . . ?
B7 B10 B1 60.1(5) . . ?
B6 B10 H10A 121.0 . . ?
B5 B10 H10A 117.7 . . ?
B9 B10 H10A 123.5 . . ?
B7 B10 H10A 122.9 . . ?
B1 B10 H10A 117.3 . . ?
O3 P3 C33 111.9(4) . . ?
O3 P3 C39 112.8(4) . . ?
C33 P3 C39 104.8(4) . . ?
O3 P3 C31 116.3(4) . . ?
C33 P3 C31 104.7(4) . . ?
C39 P3 C31 105.2(4) . . ?
O4 P4 C51 110.2(4) . . ?
O4 P4 C32 111.8(3) . . ?
C51 P4 C32 107.6(4) . . ?
O4 P4 C45 110.9(3) . . ?
C51 P4 C45 106.2(4) . . ?
C32 P4 C45 109.9(4) . . ?
B11 C31 B12 68.5(6) . . ?
B11 C31 P3 114.5(6) . . ?
B12 C31 P3 110.7(6) . . ?
B11 C31 H31 119(6) . . ?
B12 C31 H31 116(6) . . ?
P3 C31 H31 118(6) . . ?
B13 C32 B16 105.9(6) . . ?
B13 C32 B15 115.3(7) . . ?
B16 C32 B15 65.5(6) . . ?
B13 C32 B14 66.7(6) . . ?
B16 C32 B14 114.3(7) . . ?
B15 C32 B14 62.2(5) . . ?
B13 C32 P4 123.8(6) . . ?
B16 C32 P4 114.0(6) . . ?
B15 C32 P4 116.6(5) . . ?
B14 C32 P4 123.3(5) . . ?
C38 C33 C34 118.8(7) . . ?
C38 C33 P3 120.3(6) . . ?
C34 C33 P3 120.9(6) . . ?
C35 C34 C33 119.2(8) . . ?
C35 C34 H34 120.4 . . ?
C33 C34 H34 120.4 . . ?
C34 C35 C36 121.1(8) . . ?
C34 C35 H35 119.4 . . ?
C36 C35 H35 119.4 . . ?
C37 C36 C35 119.5(8) . . ?
C37 C36 H36 120.3 . . ?
C35 C36 H36 120.3 . . ?
C36 C37 C38 120.7(9) . . ?
C36 C37 H37 119.6 . . ?
C38 C37 H37 119.6 . . ?
C37 C38 C33 120.6(9) . . ?
C37 C38 H38 119.7 . . ?
C33 C38 H38 119.7 . . ?
C40 C39 C44 117.7(8) . . ?
C40 C39 P3 122.5(6) . . ?
C44 C39 P3 119.6(7) . . ?
C41 C40 C39 121.2(8) . . ?
C41 C40 H40 119.4 . . ?
C39 C40 H40 119.4 . . ?
C40 C41 C42 119.2(8) . . ?
C40 C41 H41 120.4 . . ?
C42 C41 H41 120.4 . . ?
C43 C42 C41 121.2(9) . . ?
C43 C42 H42 119.4 . . ?
C41 C42 H42 119.4 . . ?
C42 C43 C44 119.3(8) . . ?
C42 C43 H43 120.3 . . ?
C44 C43 H43 120.3 . . ?
C43 C44 C39 121.4(8) . . ?
C43 C44 H44 119.3 . . ?
C39 C44 H44 119.3 . . ?
C50 C45 C46 119.1(8) . . ?
C50 C45 P4 124.6(6) . . ?
C46 C45 P4 116.3(6) . . ?
C47 C46 C45 120.4(8) . . ?
C47 C46 H46 119.8 . . ?
C45 C46 H46 119.8 . . ?
C48 C47 C46 119.6(8) . . ?
C48 C47 H47 120.2 . . ?
C46 C47 H47 120.2 . . ?
C47 C48 C49 122.5(8) . . ?
C47 C48 H48 118.8 . . ?
C49 C48 H48 118.8 . . ?
C48 C49 C50 118.1(9) . . ?
C48 C49 H49 121.0 . . ?
C50 C49 H49 121.0 . . ?
C45 C50 C49 120.3(9) . . ?
C45 C50 H50 119.9 . . ?
C49 C50 H50 119.9 . . ?
C52 C51 C56 118.5(8) . . ?
C52 C51 P4 118.8(6) . . ?
C56 C51 P4 122.5(7) . . ?
C51 C52 C53 120.7(8) . . ?
C51 C52 H52 119.7 . . ?
C53 C52 H52 119.7 . . ?
C54 C53 C52 120.5(9) . . ?
C54 C53 H53 119.8 . . ?
C52 C53 H53 119.8 . . ?
C53 C54 C55 120.7(9) . . ?
C53 C54 H54 119.6 . . ?
C55 C54 H54 119.6 . . ?
C54 C55 C56 120.3(9) . . ?
C54 C55 H55 119.9 . . ?
C56 C55 H55 119.9 . . ?
C51 C56 C55 119.3(8) . . ?
C51 C56 H56 120.4 . . ?
C55 C56 H56 120.4 . . ?
C31 B11 B17 113.2(7) . . ?
C31 B11 B20 130.6(7) . . ?
B17 B11 B20 60.2(6) . . ?
C31 B11 B12 55.9(5) . . ?
B17 B11 B12 58.1(5) . . ?
B20 B11 B12 105.0(7) . . ?
C31 B11 B16 82.8(6) . . ?
B17 B11 B16 100.8(7) . . ?
B20 B11 B16 54.7(5) . . ?
B12 B11 B16 101.5(6) . . ?
C31 B11 H11A 104.9 . . ?
B17 B11 H11A 125.4 . . ?
B20 B11 H11A 117.9 . . ?
B12 B11 H11A 130.9 . . ?
B16 B11 H11A 121.9 . . ?
C31 B12 B17 113.9(7) . . ?
C31 B12 B18 133.3(8) . . ?
B17 B12 B18 61.7(5) . . ?
C31 B12 B11 55.6(5) . . ?
B17 B12 B11 59.2(5) . . ?
B18 B12 B11 108.7(7) . . ?
C31 B12 B13 81.5(6) . . ?
B17 B12 B13 103.2(7) . . ?
B18 B12 B13 57.7(6) . . ?
B11 B12 B13 102.3(6) . . ?
C31 B12 H12A 105.0 . . ?
B17 B12 H12A 124.3 . . ?
B18 B12 H12A 114.7 . . ?
B11 B12 H12A 130.0 . . ?
B13 B12 H12A 121.1 . . ?
C32 B13 B18 107.1(7) . . ?
C32 B13 B14 58.1(5) . . ?
B18 B13 B14 59.7(6) . . ?
C32 B13 B12 115.2(6) . . ?
B18 B13 B12 58.6(5) . . ?
B14 B13 B12 109.6(7) . . ?
C32 B13 H13A 129.8 . . ?
B18 B13 H13A 118.9 . . ?
B14 B13 H13A 132.2 . . ?
B12 B13 H13A 105.5 . . ?
C32 B14 B15 58.5(5) . . ?
C32 B14 B19 104.6(6) . . ?
B15 B14 B19 61.1(5) . . ?
C32 B14 B18 103.0(6) . . ?
B15 B14 B18 109.3(6) . . ?
B19 B14 B18 61.0(5) . . ?
C32 B14 B13 55.2(5) . . ?
B15 B14 B13 103.2(6) . . ?
B19 B14 B13 103.9(6) . . ?
B18 B14 B13 57.6(5) . . ?
C32 B14 H14A 125.8 . . ?
B15 B14 H14A 121.6 . . ?
B19 B14 H14A 122.3 . . ?
B18 B14 H14A 122.0 . . ?
B13 B14 H14A 126.4 . . ?
C32 B15 B14 59.3(5) . . ?
C32 B15 B20 102.4(6) . . ?
B14 B15 B20 107.9(7) . . ?
C32 B15 B19 104.5(6) . . ?
B14 B15 B19 60.1(5) . . ?
B20 B15 B19 60.4(5) . . ?
C32 B15 B16 56.2(5) . . ?
B14 B15 B16 104.7(6) . . ?
B20 B15 B16 57.1(5) . . ?
B19 B15 B16 104.1(7) . . ?
C32 B15 H15 125.4 . . ?
B14 B15 H15 121.6 . . ?
B20 B15 H15 123.2 . . ?
B19 B15 H15 122.8 . . ?
B16 B15 H15 125.4 . . ?
C32 B16 B20 106.8(8) . . ?
C32 B16 B15 58.3(5) . . ?
B20 B16 B15 60.3(6) . . ?
C32 B16 B11 113.9(6) . . ?
B20 B16 B11 59.7(5) . . ?
B15 B16 B11 111.3(7) . . ?
C32 B16 H16A 116.8 . . ?
B20 B16 H16A 124.7 . . ?
B15 B16 H16A 117.7 . . ?
B11 B16 H16A 122.2 . . ?
B19 B17 B12 111.4(7) . . ?
B19 B17 B11 112.7(7) . . ?
B12 B17 B11 62.7(5) . . ?
B19 B17 B20 60.5(5) . . ?
B12 B17 B20 108.6(7) . . ?
B11 B17 B20 60.3(5) . . ?
B19 B17 B18 61.0(5) . . ?
B12 B17 B18 59.2(5) . . ?
B11 B17 B18 109.5(7) . . ?
B20 B17 B18 105.8(7) . . ?
B19 B17 H17A 118.7 . . ?
B12 B17 H17A 120.2 . . ?
B11 B17 H17A 118.9 . . ?
B20 B17 H17A 123.1 . . ?
B18 B17 H17A 123.0 . . ?
B13 B18 B12 63.7(6) . . ?
B13 B18 B14 62.7(6) . . ?
B12 B18 B14 116.3(8) . . ?
B13 B18 B19 106.3(7) . . ?
B12 B18 B19 108.6(6) . . ?
B14 B18 B19 59.2(5) . . ?
B13 B18 B17 105.7(7) . . ?
B12 B18 B17 59.1(5) . . ?
B14 B18 B17 107.2(6) . . ?
B19 B18 B17 57.8(5) . . ?
B13 B18 H18A 121.5 . . ?
B12 B18 H18A 117.5 . . ?
B14 B18 H18A 118.4 . . ?
B19 B18 H18A 124.0 . . ?
B17 B18 H18A 124.9 . . ?
B17 B19 B14 110.6(7) . . ?
B17 B19 B20 61.2(5) . . ?
B14 B19 B20 105.6(7) . . ?
B17 B19 B15 110.3(7) . . ?
B14 B19 B15 58.7(5) . . ?
B20 B19 B15 59.0(5) . . ?
B17 B19 B18 61.2(5) . . ?
B14 B19 B18 59.8(5) . . ?
B20 B19 B18 106.4(7) . . ?
B15 B19 B18 106.5(7) . . ?
B17 B19 H19A 118.7 . . ?
B14 B19 H19A 122.1 . . ?
B20 B19 H19A 123.3 . . ?
B15 B19 H19A 122.2 . . ?
B18 B19 H19A 122.6 . . ?
B16 B20 B15 62.6(6) . . ?
B16 B20 B19 108.4(7) . . ?
B15 B20 B19 60.6(5) . . ?
B16 B20 B17 108.3(7) . . ?
B15 B20 B17 109.2(6) . . ?
B19 B20 B17 58.3(5) . . ?
B16 B20 B11 65.6(6) . . ?
B15 B20 B11 118.1(7) . . ?
B19 B20 B11 109.9(6) . . ?
B17 B20 B11 59.4(5) . . ?
B16 B20 H20A 119.8 . . ?
B15 B20 H20A 117.4 . . ?
B19 B20 H20A 122.9 . . ?
B17 B20 H20A 123.8 . . ?
B11 B20 H20A 116.3 . . ?
C65 N1 C69 113.0(7) . . ?
C65 N1 C61 109.1(6) . . ?
C69 N1 C61 108.8(6) . . ?
C65 N1 C73 106.7(6) . . ?
C69 N1 C73 107.2(6) . . ?
C61 N1 C73 112.1(6) . . ?
C62 C61 N1 116.8(7) . . ?
C62 C61 H61A 108.1 . . ?
N1 C61 H61A 108.1 . . ?
C62 C61 H61B 108.1 . . ?
N1 C61 H61B 108.1 . . ?
H61A C61 H61B 107.3 . . ?
C61 C62 C63 108.3(8) . . ?
C61 C62 H62A 110.0 . . ?
C63 C62 H62A 110.0 . . ?
C61 C62 H62B 110.0 . . ?
C63 C62 H62B 110.0 . . ?
H62A C62 H62B 108.4 . . ?
C64 C63 C62 113.9(8) . . ?
C64 C63 H63A 108.8 . . ?
C62 C63 H63A 108.8 . . ?
C64 C63 H63B 108.8 . . ?
C62 C63 H63B 108.8 . . ?
H63A C63 H63B 107.7 . . ?
C63 C64 H64A 109.5 . . ?
C63 C64 H64B 109.5 . . ?
H64A C64 H64B 109.5 . . ?
C63 C64 H64C 109.5 . . ?
H64A C64 H64C 109.5 . . ?
H64B C64 H64C 109.5 . . ?
N1 C65 C66 116.6(7) . . ?
N1 C65 H65A 108.1 . . ?
C66 C65 H65A 108.1 . . ?
N1 C65 H65B 108.1 . . ?
C66 C65 H65B 108.1 . . ?
H65A C65 H65B 107.3 . . ?
C67 C66 C65 110.0(7) . . ?
C67 C66 H66A 109.7 . . ?
C65 C66 H66A 109.7 . . ?
C67 C66 H66B 109.7 . . ?
C65 C66 H66B 109.7 . . ?
H66A C66 H66B 108.2 . . ?
C66 C67 C68 113.3(8) . . ?
C66 C67 H67A 108.9 . . ?
C68 C67 H67A 108.9 . . ?
C66 C67 H67B 108.9 . . ?
C68 C67 H67B 108.9 . . ?
H67A C67 H67B 107.7 . . ?
C67 C68 H68A 109.5 . . ?
C67 C68 H68B 109.5 . . ?
H68A C68 H68B 109.5 . . ?
C67 C68 H68C 109.5 . . ?
H68A C68 H68C 109.5 . . ?
H68B C68 H68C 109.5 . . ?
N1 C69 C70 116.4(7) . . ?
N1 C69 H69A 108.2 . . ?
C70 C69 H69A 108.2 . . ?
N1 C69 H69B 108.2 . . ?
C70 C69 H69B 108.2 . . ?
H69A C69 H69B 107.3 . . ?
C69 C70 C71 110.3(7) . . ?
C69 C70 H70A 109.6 . . ?
C71 C70 H70A 109.6 . . ?
C69 C70 H70B 109.6 . . ?
C71 C70 H70B 109.6 . . ?
H70A C70 H70B 108.1 . . ?
C72 C71 C70 114.6(8) . . ?
C72 C71 H71A 108.6 . . ?
C70 C71 H71A 108.6 . . ?
C72 C71 H71B 108.6 . . ?
C70 C71 H71B 108.6 . . ?
H71A C71 H71B 107.6 . . ?
C71 C72 H72A 109.5 . . ?
C71 C72 H72B 109.5 . . ?
H72A C72 H72B 109.5 . . ?
C71 C72 H72C 109.5 . . ?
H72A C72 H72C 109.5 . . ?
H72B C72 H72C 109.5 . . ?
C74 C73 N1 117.3(7) . . ?
C74 C73 H73A 108.0 . . ?
N1 C73 H73A 108.0 . . ?
C74 C73 H73B 108.0 . . ?
N1 C73 H73B 108.0 . . ?
H73A C73 H73B 107.2 . . ?
C73 C74 C75 108.8(7) . . ?
C73 C74 H74A 109.9 . . ?
C75 C74 H74A 109.9 . . ?
C73 C74 H74B 109.9 . . ?
C75 C74 H74B 109.9 . . ?
H74A C74 H74B 108.3 . . ?
C76 C75 C74 113.2(8) . . ?
C76 C75 H75A 108.9 . . ?
C74 C75 H75A 108.9 . . ?
C76 C75 H75B 108.9 . . ?
C74 C75 H75B 108.9 . . ?
H75A C75 H75B 107.7 . . ?
C75 C76 H76A 109.5 . . ?
C75 C76 H76B 109.5 . . ?
H76A C76 H76B 109.5 . . ?
C75 C76 H76C 109.5 . . ?
H76A C76 H76C 109.5 . . ?
H76B C76 H76C 109.5 . . ?
C93 N2 C85 107.7(6) . . ?
C93 N2 C89 109.8(6) . . ?
C85 N2 C89 111.6(6) . . ?
C93 N2 C81 111.3(6) . . ?
C85 N2 C81 108.5(6) . . ?
C89 N2 C81 108.0(6) . . ?
C82 C81 N2 115.2(7) . . ?
C82 C81 H81A 108.5 . . ?
N2 C81 H81A 108.5 . . ?
C82 C81 H81B 108.5 . . ?
N2 C81 H81B 108.5 . . ?
H81A C81 H81B 107.5 . . ?
C81 C82 C83 111.8(8) . . ?
C81 C82 H82A 109.3 . . ?
C83 C82 H82A 109.3 . . ?
C81 C82 H82B 109.3 . . ?
C83 C82 H82B 109.3 . . ?
H82A C82 H82B 107.9 . . ?
C84 C83 C82 114.2(9) . . ?
C84 C83 H83A 108.7 . . ?
C82 C83 H83A 108.7 . . ?
C84 C83 H83B 108.7 . . ?
C82 C83 H83B 108.7 . . ?
H83A C83 H83B 107.6 . . ?
C83 C84 H84A 109.5 . . ?
C83 C84 H84B 109.5 . . ?
H84A C84 H84B 109.5 . . ?
C83 C84 H84C 109.5 . . ?
H84A C84 H84C 109.5 . . ?
H84B C84 H84C 109.5 . . ?
C86 C85 N2 116.8(7) . . ?
C86 C85 H85A 108.1 . . ?
N2 C85 H85A 108.1 . . ?
C86 C85 H85B 108.1 . . ?
N2 C85 H85B 108.1 . . ?
H85A C85 H85B 107.3 . . ?
C85 C86 C87 109.5(8) . . ?
C85 C86 H86A 109.8 . . ?
C87 C86 H86A 109.8 . . ?
C85 C86 H86B 109.8 . . ?
C87 C86 H86B 109.8 . . ?
H86A C86 H86B 108.2 . . ?
C86 C87 C88 112.5(9) . . ?
C86 C87 H87A 109.1 . . ?
C88 C87 H87A 109.1 . . ?
C86 C87 H87B 109.1 . . ?
C88 C87 H87B 109.1 . . ?
H87A C87 H87B 107.8 . . ?
C87 C88 H88A 109.5 . . ?
C87 C88 H88B 109.5 . . ?
H88A C88 H88B 109.5 . . ?
C87 C88 H88C 109.5 . . ?
H88A C88 H88C 109.5 . . ?
H88B C88 H88C 109.5 . . ?
C90 C89 N2 114.3(7) . . ?
C90 C89 H89A 108.7 . . ?
N2 C89 H89A 108.7 . . ?
C90 C89 H89B 108.7 . . ?
N2 C89 H89B 108.7 . . ?
H89A C89 H89B 107.6 . . ?
C89 C90 C91 108.5(8) . . ?
C89 C90 H90A 110.0 . . ?
C91 C90 H90A 110.0 . . ?
C89 C90 H90B 110.0 . . ?
C91 C90 H90B 110.0 . . ?
H90A C90 H90B 108.4 . . ?
C92 C91 C90 112.9(8) . . ?
C92 C91 H91A 109.0 . . ?
C90 C91 H91A 109.0 . . ?
C92 C91 H91B 109.0 . . ?
C90 C91 H91B 109.0 . . ?
H91A C91 H91B 107.8 . . ?
C91 C92 H92A 109.5 . . ?
C91 C92 H92B 109.5 . . ?
H92A C92 H92B 109.5 . . ?
C91 C92 H92C 109.5 . . ?
H92A C92 H92C 109.5 . . ?
H92B C92 H92C 109.5 . . ?
C94 C93 N2 116.9(7) . . ?
C94 C93 H93A 108.1 . . ?
N2 C93 H93A 108.1 . . ?
C94 C93 H93B 108.1 . . ?
N2 C93 H93B 108.1 . . ?
H93A C93 H93B 107.3 . . ?
C93 C94 C95 110.5(7) . . ?
C93 C94 H94A 109.5 . . ?
C95 C94 H94A 109.5 . . ?
C93 C94 H94B 109.5 . . ?
C95 C94 H94B 109.5 . . ?
H94A C94 H94B 108.1 . . ?
C94 C95 C96 112.5(8) . . ?
C94 C95 H95A 109.1 . . ?
C96 C95 H95A 109.1 . . ?
C94 C95 H95B 109.1 . . ?
C96 C95 H95B 109.1 . . ?
H95A C95 H95B 107.8 . . ?
C95 C96 H96A 109.5 . . ?
C95 C96 H96B 109.5 . . ?
H96A C96 H96B 109.5 . . ?
C95 C96 H96C 109.5 . . ?
H96A C96 H96C 109.5 . . ?
H96B C96 H96C 109.5 . . ?

loop_
_geom_bond_atom_site_label_1
_geom_bond_atom_site_label_2
_geom_bond_distance
_geom_bond_site_symmetry_2
_geom_bond_publ_flag
P1 O1 1.497(6) . ?
P1 C9 1.805(8) . ?
P1 C1 1.808(8) . ?
P1 C3 1.825(9) . ?
P2 O2 1.474(6) . ?
P2 C15 1.804(8) . ?
P2 C2 1.820(8) . ?
P2 C21 1.820(8) . ?
C1 B1 1.630(14) . ?
C1 B2 1.630(13) . ?
C1 H1 1.00(2) . ?
C2 B6 1.632(12) . ?
C2 B3 1.653(10) . ?
C2 B5 1.703(13) . ?
C2 B4 1.705(11) . ?
C3 C4 1.384(12) . ?
C3 C8 1.400(13) . ?
C4 C5 1.417(13) . ?
C4 H4 0.9500 . ?
C5 C6 1.383(14) . ?
C5 H5 0.9500 . ?
C6 C7 1.373(14) . ?
C6 H6 0.9500 . ?
C7 C8 1.397(14) . ?
C7 H7 0.9500 . ?
C8 H8 0.9500 . ?
C9 C14 1.375(12) . ?
C9 C10 1.407(12) . ?
C10 C11 1.371(12) . ?
C10 H10 0.9500 . ?
C11 C12 1.401(13) . ?
C11 H11 0.9500 . ?
C12 C13 1.382(13) . ?
C12 H12 0.9500 . ?
C13 C14 1.395(12) . ?
C13 H13 0.9500 . ?
C14 H14 0.9500 . ?
C15 C16 1.383(11) . ?
C15 C20 1.423(11) . ?
C16 C17 1.396(12) . ?
C16 H16 0.9500 . ?
C17 C18 1.358(13) . ?
C17 H17 0.9500 . ?
C18 C19 1.395(13) . ?
C18 H18 0.9500 . ?
C19 C20 1.389(12) . ?
C19 H19 0.9500 . ?
C20 H20 0.9500 . ?
C21 C26 1.382(11) . ?
C21 C22 1.393(12) . ?
C22 C23 1.409(11) . ?
C22 H22 0.9500 . ?
C23 C24 1.365(13) . ?
C23 H23 0.9500 . ?
C24 C25 1.379(13) . ?
C24 H24 0.9500 . ?
C25 C26 1.369(11) . ?
C25 H25 0.9500 . ?
C26 H26 0.9500 . ?
B1 B7 1.817(14) . ?
B1 B10 1.817(13) . ?
B1 B2 1.841(12) . ?
B1 B6 1.870(13) . ?
B1 H1A 1.1200 . ?
B2 B8 1.800(14) . ?
B2 B7 1.831(14) . ?
B2 B3 1.858(15) . ?
B2 H2 1.1200 . ?
B3 B8 1.719(15) . ?
B3 B4 1.817(13) . ?
B3 H3 1.0997 . ?
B4 B8 1.744(13) . ?
B4 B9 1.759(15) . ?
B4 B5 1.765(12) . ?
B4 H4A 1.1200 . ?
B5 B9 1.767(14) . ?
B5 B10 1.775(15) . ?
B5 B6 1.839(14) . ?
B5 H5A 1.1200 . ?
B6 B10 1.742(15) . ?
B6 H6A 1.1721 . ?
B7 B9 1.773(16) . ?
B7 B8 1.812(14) . ?
B7 B10 1.813(12) . ?
B7 H7A 1.1200 . ?
B8 B9 1.765(14) . ?
B8 H8A 1.1200 . ?
B9 B10 1.789(15) . ?
B9 H9 1.1200 . ?
B10 H10A 1.1200 . ?
P3 O3 1.493(6) . ?
P3 C33 1.799(8) . ?
P3 C39 1.810(9) . ?
P3 C31 1.822(9) . ?
P4 O4 1.484(5) . ?
P4 C51 1.808(9) . ?
P4 C32 1.813(9) . ?
P4 C45 1.814(8) . ?
C31 B11 1.639(12) . ?
C31 B12 1.645(13) . ?
C31 H31 1.00(2) . ?
C32 B13 1.642(12) . ?
C32 B16 1.645(11) . ?
C32 B15 1.686(12) . ?
C32 B14 1.699(13) . ?
C33 C38 1.395(11) . ?
C33 C34 1.415(11) . ?
C34 C35 1.370(11) . ?
C34 H34 0.9500 . ?
C35 C36 1.402(13) . ?
C35 H35 0.9500 . ?
C36 C37 1.361(14) . ?
C36 H36 0.9500 . ?
C37 C38 1.381(11) . ?
C37 H37 0.9500 . ?
C38 H38 0.9500 . ?
C39 C40 1.392(12) . ?
C39 C44 1.405(11) . ?
C40 C41 1.387(13) . ?
C40 H40 0.9500 . ?
C41 C42 1.393(12) . ?
C41 H41 0.9500 . ?
C42 C43 1.361(13) . ?
C42 H42 0.9500 . ?
C43 C44 1.390(12) . ?
C43 H43 0.9500 . ?
C44 H44 0.9500 . ?
C45 C50 1.386(12) . ?
C45 C46 1.410(12) . ?
C46 C47 1.380(12) . ?
C46 H46 0.9500 . ?
C47 C48 1.359(14) . ?
C47 H47 0.9500 . ?
C48 C49 1.385(14) . ?
C48 H48 0.9500 . ?
C49 C50 1.415(12) . ?
C49 H49 0.9500 . ?
C50 H50 0.9500 . ?
C51 C52 1.398(12) . ?
C51 C56 1.402(11) . ?
C52 C53 1.410(13) . ?
C52 H52 0.9500 . ?
C53 C54 1.352(13) . ?
C53 H53 0.9500 . ?
C54 C55 1.374(13) . ?
C54 H54 0.9500 . ?
C55 C56 1.430(14) . ?
C55 H55 0.9500 . ?
C56 H56 0.9500 . ?
B11 B17 1.784(14) . ?
B11 B20 1.801(14) . ?
B11 B12 1.847(13) . ?
B11 B16 1.900(13) . ?
B11 H11A 1.1200 . ?
B12 B17 1.764(14) . ?
B12 B18 1.765(14) . ?
B12 B13 1.854(13) . ?
B12 H12A 1.1200 . ?
B13 B18 1.748(16) . ?
B13 B14 1.838(13) . ?
B13 H13A 1.2178 . ?
B14 B15 1.748(12) . ?
B14 B19 1.774(13) . ?
B14 B18 1.786(13) . ?
B14 H14A 1.1200 . ?
B15 B20 1.763(13) . ?
B15 B19 1.792(14) . ?
B15 B16 1.801(14) . ?
B15 H15 1.1200 . ?
B16 B20 1.704(15) . ?
B16 H16A 1.0661 . ?
B17 B19 1.747(14) . ?
B17 B20 1.800(13) . ?
B17 B18 1.810(13) . ?
B17 H17A 1.1200 . ?
B18 B19 1.806(12) . ?
B18 H18A 1.1200 . ?
B19 B20 1.788(14) . ?
B19 H19A 1.1200 . ?
B20 H20A 1.1200 . ?
N1 C65 1.499(11) . ?
N1 C69 1.513(10) . ?
N1 C61 1.518(10) . ?
N1 C73 1.533(11) . ?
C61 C62 1.512(12) . ?
C61 H61A 0.9900 . ?
C61 H61B 0.9900 . ?
C62 C63 1.544(12) . ?
C62 H62A 0.9900 . ?
C62 H62B 0.9900 . ?
C63 C64 1.522(14) . ?
C63 H63A 0.9900 . ?
C63 H63B 0.9900 . ?
C64 H64A 0.9800 . ?
C64 H64B 0.9800 . ?
C64 H64C 0.9800 . ?
C65 C66 1.521(12) . ?
C65 H65A 0.9900 . ?
C65 H65B 0.9900 . ?
C66 C67 1.476(13) . ?
C66 H66A 0.9900 . ?
C66 H66B 0.9900 . ?
C67 C68 1.551(13) . ?
C67 H67A 0.9900 . ?
C67 H67B 0.9900 . ?
C68 H68A 0.9800 . ?
C68 H68B 0.9800 . ?
C68 H68C 0.9800 . ?
C69 C70 1.525(11) . ?
C69 H69A 0.9900 . ?
C69 H69B 0.9900 . ?
C70 C71 1.525(12) . ?
C70 H70A 0.9900 . ?
C70 H70B 0.9900 . ?
C71 C72 1.496(14) . ?
C71 H71A 0.9900 . ?
C71 H71B 0.9900 . ?
C72 H72A 0.9800 . ?
C72 H72B 0.9800 . ?
C72 H72C 0.9800 . ?
C73 C74 1.489(12) . ?
C73 H73A 0.9900 . ?
C73 H73B 0.9900 . ?
C74 C75 1.533(11) . ?
C74 H74A 0.9900 . ?
C74 H74B 0.9900 . ?
C75 C76 1.514(12) . ?
C75 H75A 0.9900 . ?
C75 H75B 0.9900 . ?
C76 H76A 0.9800 . ?
C76 H76B 0.9800 . ?
C76 H76C 0.9800 . ?
N2 C93 1.512(12) . ?
N2 C85 1.517(11) . ?
N2 C89 1.532(10) . ?
N2 C81 1.536(10) . ?
C81 C82 1.514(12) . ?
C81 H81A 0.9900 . ?
C81 H81B 0.9900 . ?
C82 C83 1.527(12) . ?
C82 H82A 0.9900 . ?
C82 H82B 0.9900 . ?
C83 C84 1.510(14) . ?
C83 H83A 0.9900 . ?
C83 H83B 0.9900 . ?
C84 H84A 0.9800 . ?
C84 H84B 0.9800 . ?
C84 H84C 0.9800 . ?
C85 C86 1.513(13) . ?
C85 H85A 0.9900 . ?
C85 H85B 0.9900 . ?
C86 C87 1.522(13) . ?
C86 H86A 0.9900 . ?
C86 H86B 0.9900 . ?
C87 C88 1.536(14) . ?
C87 H87A 0.9900 . ?
C87 H87B 0.9900 . ?
C88 H88A 0.9800 . ?
C88 H88B 0.9800 . ?
C88 H88C 0.9800 . ?
C89 C90 1.532(12) . ?
C89 H89A 0.9900 . ?
C89 H89B 0.9900 . ?
C90 C91 1.534(12) . ?
C90 H90A 0.9900 . ?
C90 H90B 0.9900 . ?
C91 C92 1.507(13) . ?
C91 H91A 0.9900 . ?
C91 H91B 0.9900 . ?
C92 H92A 0.9800 . ?
C92 H92B 0.9800 . ?
C92 H92C 0.9800 . ?
C93 C94 1.503(12) . ?
C93 H93A 0.9900 . ?
C93 H93B 0.9900 . ?
C94 C95 1.515(13) . ?
C94 H94A 0.9900 . ?
C94 H94B 0.9900 . ?
C95 C96 1.542(12) . ?
C95 H95A 0.9900 . ?
C95 H95B 0.9900 . ?
C96 H96A 0.9800 . ?
C96 H96B 0.9800 . ?
C96 H96C 0.9800 . ?

loop_
_geom_torsion_atom_site_label_1
_geom_torsion_atom_site_label_2
_geom_torsion_atom_site_label_3
_geom_torsion_atom_site_label_4
_geom_torsion
_geom_torsion_site_symmetry_1
_geom_torsion_site_symmetry_2
_geom_torsion_site_symmetry_3
_geom_torsion_site_symmetry_4
_geom_torsion_publ_flag
O1 P1 C1 B1 52.2(7) . . . . ?
C9 P1 C1 B1 -72.9(6) . . . . ?
C3 P1 C1 B1 177.1(5) . . . . ?
O1 P1 C1 B2 -24.6(8) . . . . ?
C9 P1 C1 B2 -149.7(6) . . . . ?
C3 P1 C1 B2 100.3(7) . . . . ?
O2 P2 C2 B6 171.8(6) . . . . ?
C15 P2 C2 B6 50.8(7) . . . . ?
C21 P2 C2 B6 -62.8(7) . . . . ?
O2 P2 C2 B3 38.8(7) . . . . ?
C15 P2 C2 B3 -82.2(6) . . . . ?
C21 P2 C2 B3 164.2(5) . . . . ?
O2 P2 C2 B5 -107.4(6) . . . . ?
C15 P2 C2 B5 131.5(6) . . . . ?
C21 P2 C2 B5 17.9(7) . . . . ?
O2 P2 C2 B4 -35.1(6) . . . . ?
C15 P2 C2 B4 -156.1(6) . . . . ?
C21 P2 C2 B4 90.2(6) . . . . ?
O1 P1 C3 C4 83.4(7) . . . . ?
C9 P1 C3 C4 -154.2(7) . . . . ?
C1 P1 C3 C4 -44.2(7) . . . . ?
O1 P1 C3 C8 -90.4(8) . . . . ?
C9 P1 C3 C8 32.0(8) . . . . ?
C1 P1 C3 C8 142.1(7) . . . . ?
C8 C3 C4 C5 -2.1(13) . . . . ?
P1 C3 C4 C5 -176.0(7) . . . . ?
C3 C4 C5 C6 0.1(14) . . . . ?
C4 C5 C6 C7 0.7(15) . . . . ?
C5 C6 C7 C8 0.6(16) . . . . ?
C6 C7 C8 C3 -2.7(15) . . . . ?
C4 C3 C8 C7 3.5(14) . . . . ?
P1 C3 C8 C7 177.1(8) . . . . ?
O1 P1 C9 C14 -6.2(9) . . . . ?
C1 P1 C9 C14 120.9(8) . . . . ?
C3 P1 C9 C14 -127.9(7) . . . . ?
O1 P1 C9 C10 175.4(7) . . . . ?
C1 P1 C9 C10 -57.5(9) . . . . ?
C3 P1 C9 C10 53.7(8) . . . . ?
C14 C9 C10 C11 2.1(14) . . . . ?
P1 C9 C10 C11 -179.5(7) . . . . ?
C9 C10 C11 C12 -3.5(15) . . . . ?
C10 C11 C12 C13 2.1(14) . . . . ?
C11 C12 C13 C14 0.7(13) . . . . ?
C10 C9 C14 C13 0.8(14) . . . . ?
P1 C9 C14 C13 -177.7(7) . . . . ?
C12 C13 C14 C9 -2.1(13) . . . . ?
O2 P2 C15 C16 132.0(7) . . . . ?
C2 P2 C15 C16 -105.5(8) . . . . ?
C21 P2 C15 C16 10.0(9) . . . . ?
O2 P2 C15 C20 -48.7(7) . . . . ?
C2 P2 C15 C20 73.7(7) . . . . ?
C21 P2 C15 C20 -170.7(6) . . . . ?
C20 C15 C16 C17 2.0(12) . . . . ?
P2 C15 C16 C17 -178.7(7) . . . . ?
C15 C16 C17 C18 -2.0(14) . . . . ?
C16 C17 C18 C19 0.2(14) . . . . ?
C17 C18 C19 C20 1.7(14) . . . . ?
C18 C19 C20 C15 -1.6(14) . . . . ?
C16 C15 C20 C19 -0.2(13) . . . . ?
P2 C15 C20 C19 -179.6(7) . . . . ?
O2 P2 C21 C26 176.6(7) . . . . ?
C15 P2 C21 C26 -62.3(8) . . . . ?
C2 P2 C21 C26 50.7(8) . . . . ?
O2 P2 C21 C22 -4.7(8) . . . . ?
C15 P2 C21 C22 116.5(7) . . . . ?
C2 P2 C21 C22 -130.6(6) . . . . ?
C26 C21 C22 C23 1.2(13) . . . . ?
P2 C21 C22 C23 -177.6(7) . . . . ?
C21 C22 C23 C24 0.5(13) . . . . ?
C22 C23 C24 C25 -2.1(15) . . . . ?
C23 C24 C25 C26 2.0(15) . . . . ?
C24 C25 C26 C21 -0.2(14) . . . . ?
C22 C21 C26 C25 -1.4(13) . . . . ?
P2 C21 C26 C25 177.3(7) . . . . ?
B2 C1 B1 B7 -7.9(7) . . . . ?
P1 C1 B1 B7 -117.5(7) . . . . ?
B2 C1 B1 B10 -79.4(10) . . . . ?
P1 C1 B1 B10 171.0(7) . . . . ?
P1 C1 B1 B2 -109.6(7) . . . . ?
B2 C1 B1 B6 -108.8(6) . . . . ?
P1 C1 B1 B6 141.7(5) . . . . ?
B1 C1 B2 B8 78.6(10) . . . . ?
P1 C1 B2 B8 -174.5(8) . . . . ?
B1 C1 B2 B7 7.8(7) . . . . ?
P1 C1 B2 B7 114.7(7) . . . . ?
P1 C1 B2 B1 106.9(7) . . . . ?
B1 C1 B2 B3 109.4(6) . . . . ?
P1 C1 B2 B3 -143.7(6) . . . . ?
B7 B1 B2 C1 171.7(8) . . . . ?
B10 B1 B2 C1 132.4(8) . . . . ?
B6 B1 B2 C1 74.2(7) . . . . ?
C1 B1 B2 B8 -132.6(8) . . . . ?
B7 B1 B2 B8 39.2(7) . . . . ?
B10 B1 B2 B8 -0.2(9) . . . . ?
B6 B1 B2 B8 -58.3(8) . . . . ?
C1 B1 B2 B7 -171.7(8) . . . . ?
B10 B1 B2 B7 -39.4(7) . . . . ?
B6 B1 B2 B7 -97.5(7) . . . . ?
C1 B1 B2 B3 -74.6(7) . . . . ?
B7 B1 B2 B3 97.1(7) . . . . ?
B10 B1 B2 B3 57.7(8) . . . . ?
B6 B1 B2 B3 -0.4(8) . . . . ?
B6 C2 B3 B8 73.4(8) . . . . ?
B5 C2 B3 B8 1.4(9) . . . . ?
B4 C2 B3 B8 -37.5(6) . . . . ?
P2 C2 B3 B8 -146.8(6) . . . . ?
B6 C2 B3 B4 110.9(7) . . . . ?
B5 C2 B3 B4 38.9(7) . . . . ?
P2 C2 B3 B4 -109.3(6) . . . . ?
B6 C2 B3 B2 9.6(9) . . . . ?
B5 C2 B3 B2 -62.5(9) . . . . ?
B4 C2 B3 B2 -101.3(8) . . . . ?
P2 C2 B3 B2 149.3(6) . . . . ?
C1 B2 B3 C2 -58.5(8) . . . . ?
B8 B2 B3 C2 95.1(8) . . . . ?
B7 B2 B3 C2 55.5(8) . . . . ?
B1 B2 B3 C2 -5.5(9) . . . . ?
C1 B2 B3 B8 -153.5(7) . . . . ?
B7 B2 B3 B8 -39.6(6) . . . . ?
B1 B2 B3 B8 -100.5(7) . . . . ?
C1 B2 B3 B4 -122.3(6) . . . . ?
B8 B2 B3 B4 31.3(6) . . . . ?
B7 B2 B3 B4 -8.3(7) . . . . ?
B1 B2 B3 B4 -69.3(8) . . . . ?
B6 C2 B4 B8 -61.8(8) . . . . ?
B3 C2 B4 B8 36.3(6) . . . . ?
B5 C2 B4 B8 -103.9(7) . . . . ?
P2 C2 B4 B8 143.3(6) . . . . ?
B6 C2 B4 B9 0.5(9) . . . . ?
B3 C2 B4 B9 98.5(7) . . . . ?
B5 C2 B4 B9 -41.7(6) . . . . ?
P2 C2 B4 B9 -154.4(5) . . . . ?
B6 C2 B4 B5 42.1(7) . . . . ?
B3 C2 B4 B5 140.2(7) . . . . ?
P2 C2 B4 B5 -112.7(6) . . . . ?
B6 C2 B4 B3 -98.0(7) . . . . ?
B5 C2 B4 B3 -140.2(7) . . . . ?
P2 C2 B4 B3 107.1(7) . . . . ?
B8 B3 B4 C2 136.8(7) . . . . ?
B2 B3 B4 C2 105.1(7) . . . . ?
C2 B3 B4 B8 -136.8(7) . . . . ?
B2 B3 B4 B8 -31.7(6) . . . . ?
C2 B3 B4 B9 -96.9(7) . . . . ?
B8 B3 B4 B9 39.9(6) . . . . ?
B2 B3 B4 B9 8.2(8) . . . . ?
C2 B3 B4 B5 -34.5(6) . . . . ?
B8 B3 B4 B5 102.4(7) . . . . ?
B2 B3 B4 B5 70.6(8) . . . . ?
B6 C2 B5 B4 -138.8(7) . . . . ?
B3 C2 B5 B4 -40.1(7) . . . . ?
P2 C2 B5 B4 106.1(7) . . . . ?
B6 C2 B5 B9 -97.5(7) . . . . ?
B3 C2 B5 B9 1.2(9) . . . . ?
B4 C2 B5 B9 41.4(7) . . . . ?
P2 C2 B5 B9 147.5(6) . . . . ?
B6 C2 B5 B10 -35.2(6) . . . . ?
B3 C2 B5 B10 63.5(8) . . . . ?
B4 C2 B5 B10 103.7(7) . . . . ?
P2 C2 B5 B10 -150.2(5) . . . . ?
B3 C2 B5 B6 98.7(7) . . . . ?
B4 C2 B5 B6 138.8(7) . . . . ?
P2 C2 B5 B6 -115.1(6) . . . . ?
B8 B4 B5 C2 93.5(7) . . . . ?
B9 B4 B5 C2 131.9(7) . . . . ?
B3 B4 B5 C2 33.2(6) . . . . ?
C2 B4 B5 B9 -131.9(7) . . . . ?
B8 B4 B5 B9 -38.4(7) . . . . ?
B3 B4 B5 B9 -98.7(8) . . . . ?
C2 B4 B5 B10 -93.3(7) . . . . ?
B8 B4 B5 B10 0.2(9) . . . . ?
B9 B4 B5 B10 38.7(7) . . . . ?
B3 B4 B5 B10 -60.1(9) . . . . ?
C2 B4 B5 B6 -33.5(6) . . . . ?
B8 B4 B5 B6 60.0(8) . . . . ?
B9 B4 B5 B6 98.5(8) . . . . ?
B3 B4 B5 B6 -0.3(8) . . . . ?
B3 C2 B6 B10 -74.0(8) . . . . ?
B5 C2 B6 B10 36.7(6) . . . . ?
B4 C2 B6 B10 -3.5(8) . . . . ?
P2 C2 B6 B10 149.8(5) . . . . ?
B3 C2 B6 B5 -110.8(7) . . . . ?
B4 C2 B6 B5 -40.3(6) . . . . ?
P2 C2 B6 B5 113.0(7) . . . . ?
B3 C2 B6 B1 -9.9(9) . . . . ?
B5 C2 B6 B1 100.9(8) . . . . ?
B4 C2 B6 B1 60.6(9) . . . . ?
P2 C2 B6 B1 -146.1(6) . . . . ?
B4 B5 B6 C2 35.3(6) . . . . ?
B9 B5 B6 C2 96.9(7) . . . . ?
B10 B5 B6 C2 138.1(7) . . . . ?
C2 B5 B6 B10 -138.1(7) . . . . ?
B4 B5 B6 B10 -102.7(7) . . . . ?
B9 B5 B6 B10 -41.1(6) . . . . ?
C2 B5 B6 B1 -105.9(7) . . . . ?
B4 B5 B6 B1 -70.5(8) . . . . ?
B9 B5 B6 B1 -8.9(8) . . . . ?
B10 B5 B6 B1 32.2(6) . . . . ?
C1 B1 B6 C2 59.3(8) . . . . ?
B7 B1 B6 C2 -55.2(9) . . . . ?
B10 B1 B6 C2 -95.5(8) . . . . ?
B2 B1 B6 C2 6.3(9) . . . . ?
C1 B1 B6 B10 154.8(7) . . . . ?
B7 B1 B6 B10 40.3(6) . . . . ?
B2 B1 B6 B10 101.9(7) . . . . ?
C1 B1 B6 B5 123.0(7) . . . . ?
B7 B1 B6 B5 8.4(8) . . . . ?
B10 B1 B6 B5 -31.9(6) . . . . ?
B2 B1 B6 B5 70.0(8) . . . . ?
C1 B1 B7 B9 -93.8(8) . . . . ?
B10 B1 B7 B9 33.9(7) . . . . ?
B2 B1 B7 B9 -101.4(8) . . . . ?
B6 B1 B7 B9 -4.6(9) . . . . ?
C1 B1 B7 B8 -31.5(9) . . . . ?
B10 B1 B7 B8 96.2(7) . . . . ?
B2 B1 B7 B8 -39.0(6) . . . . ?
B6 B1 B7 B8 57.7(7) . . . . ?
C1 B1 B7 B10 -127.7(8) . . . . ?
B2 B1 B7 B10 -135.2(7) . . . . ?
B6 B1 B7 B10 -38.5(6) . . . . ?
C1 B1 B7 B2 7.5(7) . . . . ?
B10 B1 B7 B2 135.2(7) . . . . ?
B6 B1 B7 B2 96.7(7) . . . . ?
C1 B2 B7 B9 95.4(9) . . . . ?
B8 B2 B7 B9 -32.4(6) . . . . ?
B1 B2 B7 B9 102.9(7) . . . . ?
B3 B2 B7 B9 5.2(8) . . . . ?
C1 B2 B7 B8 127.9(8) . . . . ?
B1 B2 B7 B8 135.3(7) . . . . ?
B3 B2 B7 B8 37.7(5) . . . . ?
C1 B2 B7 B10 32.2(10) . . . . ?
B8 B2 B7 B10 -95.7(7) . . . . ?
B1 B2 B7 B10 39.6(6) . . . . ?
B3 B2 B7 B10 -58.0(8) . . . . ?
C1 B2 B7 B1 -7.5(7) . . . . ?
B8 B2 B7 B1 -135.3(7) . . . . ?
B3 B2 B7 B1 -97.7(6) . . . . ?
C2 B3 B8 B4 37.3(6) . . . . ?
B2 B3 B8 B4 145.6(6) . . . . ?
C2 B3 B8 B9 -3.4(9) . . . . ?
B4 B3 B8 B9 -40.7(7) . . . . ?
B2 B3 B8 B9 104.9(7) . . . . ?
C2 B3 B8 B2 -108.3(7) . . . . ?
B4 B3 B8 B2 -145.6(6) . . . . ?
C2 B3 B8 B7 -66.6(8) . . . . ?
B4 B3 B8 B7 -103.9(7) . . . . ?
B2 B3 B8 B7 41.7(6) . . . . ?
C2 B4 B8 B3 -35.4(6) . . . . ?
B9 B4 B8 B3 -134.5(7) . . . . ?
B5 B4 B8 B3 -96.2(7) . . . . ?
C2 B4 B8 B9 99.1(7) . . . . ?
B5 B4 B8 B9 38.3(7) . . . . ?
B3 B4 B8 B9 134.5(7) . . . . ?
C2 B4 B8 B2 -0.6(9) . . . . ?
B9 B4 B8 B2 -99.7(8) . . . . ?
B5 B4 B8 B2 -61.4(9) . . . . ?
B3 B4 B8 B2 34.8(7) . . . . ?
C2 B4 B8 B7 66.4(8) . . . . ?
B9 B4 B8 B7 -32.7(7) . . . . ?
B5 B4 B8 B7 5.6(9) . . . . ?
B3 B4 B8 B7 101.8(7) . . . . ?
C1 B2 B8 B3 37.9(10) . . . . ?
B7 B2 B8 B3 134.0(6) . . . . ?
B1 B2 B8 B3 95.1(7) . . . . ?
C1 B2 B8 B4 3.2(14) . . . . ?
B7 B2 B8 B4 99.4(8) . . . . ?
B1 B2 B8 B4 60.5(9) . . . . ?
B3 B2 B8 B4 -34.6(7) . . . . ?
C1 B2 B8 B9 -63.1(12) . . . . ?
B7 B2 B8 B9 33.0(7) . . . . ?
B1 B2 B8 B9 -5.9(9) . . . . ?
B3 B2 B8 B9 -101.0(7) . . . . ?
C1 B2 B8 B7 -96.1(10) . . . . ?
B1 B2 B8 B7 -38.9(6) . . . . ?
B3 B2 B8 B7 -134.0(6) . . . . ?
B9 B7 B8 B3 100.8(7) . . . . ?
B10 B7 B8 B3 59.0(8) . . . . ?
B1 B7 B8 B3 -3.3(8) . . . . ?
B2 B7 B8 B3 -43.0(6) . . . . ?
B9 B7 B8 B4 33.0(7) . . . . ?
B10 B7 B8 B4 -8.8(9) . . . . ?
B1 B7 B8 B4 -71.1(8) . . . . ?
B2 B7 B8 B4 -110.8(7) . . . . ?
B10 B7 B8 B9 -41.8(7) . . . . ?
B1 B7 B8 B9 -104.1(7) . . . . ?
B2 B7 B8 B9 -143.8(7) . . . . ?
B9 B7 B8 B2 143.8(7) . . . . ?
B10 B7 B8 B2 102.0(7) . . . . ?
B1 B7 B8 B2 39.7(6) . . . . ?
C2 B4 B9 B8 -96.3(7) . . . . ?
B5 B4 B9 B8 -137.2(7) . . . . ?
B3 B4 B9 B8 -38.5(6) . . . . ?
C2 B4 B9 B5 40.9(6) . . . . ?
B8 B4 B9 B5 137.2(7) . . . . ?
B3 B4 B9 B5 98.7(7) . . . . ?
C2 B4 B9 B7 -62.5(8) . . . . ?
B8 B4 B9 B7 33.8(6) . . . . ?
B5 B4 B9 B7 -103.4(8) . . . . ?
B3 B4 B9 B7 -4.7(8) . . . . ?
C2 B4 B9 B10 2.7(8) . . . . ?
B8 B4 B9 B10 99.0(8) . . . . ?
B5 B4 B9 B10 -38.2(6) . . . . ?
B3 B4 B9 B10 60.5(8) . . . . ?
B3 B8 B9 B4 42.2(6) . . . . ?
B2 B8 B9 B4 110.4(8) . . . . ?
B7 B8 B9 B4 144.0(7) . . . . ?
B3 B8 B9 B5 4.3(10) . . . . ?
B4 B8 B9 B5 -38.0(6) . . . . ?
B2 B8 B9 B5 72.4(9) . . . . ?
B7 B8 B9 B5 106.0(8) . . . . ?
B3 B8 B9 B7 -101.8(7) . . . . ?
B4 B8 B9 B7 -144.0(7) . . . . ?
B2 B8 B9 B7 -33.6(7) . . . . ?
B3 B8 B9 B10 -58.5(9) . . . . ?
B4 B8 B9 B10 -100.8(7) . . . . ?
B2 B8 B9 B10 9.7(9) . . . . ?
B7 B8 B9 B10 43.2(7) . . . . ?
C2 B5 B9 B4 -40.9(6) . . . . ?
B10 B5 B9 B4 -136.9(7) . . . . ?
B6 B5 B9 B4 -97.3(7) . . . . ?
C2 B5 B9 B8 -3.3(9) . . . . ?
B4 B5 B9 B8 37.6(6) . . . . ?
B10 B5 B9 B8 -99.3(8) . . . . ?
B6 B5 B9 B8 -59.7(8) . . . . ?
C2 B5 B9 B7 62.3(9) . . . . ?
B4 B5 B9 B7 103.2(8) . . . . ?
B10 B5 B9 B7 -33.7(7) . . . . ?
B6 B5 B9 B7 5.9(9) . . . . ?
C2 B5 B9 B10 96.0(7) . . . . ?
B4 B5 B9 B10 136.9(7) . . . . ?
B6 B5 B9 B10 39.6(6) . . . . ?
B8 B7 B9 B4 -33.0(6) . . . . ?
B10 B7 B9 B4 98.4(8) . . . . ?
B1 B7 B9 B4 64.5(9) . . . . ?
B2 B7 B9 B4 -0.4(9) . . . . ?
B10 B7 B9 B8 131.4(7) . . . . ?
B1 B7 B9 B8 97.4(8) . . . . ?
B2 B7 B9 B8 32.5(6) . . . . ?
B8 B7 B9 B5 -98.2(8) . . . . ?
B10 B7 B9 B5 33.2(7) . . . . ?
B1 B7 B9 B5 -0.7(10) . . . . ?
B2 B7 B9 B5 -65.6(8) . . . . ?
B8 B7 B9 B10 -131.4(7) . . . . ?
B1 B7 B9 B10 -34.0(7) . . . . ?
B2 B7 B9 B10 -98.9(7) . . . . ?
C2 B6 B10 B5 -36.3(6) . . . . ?
B1 B6 B10 B5 -145.1(6) . . . . ?
C2 B6 B10 B9 5.0(8) . . . . ?
B5 B6 B10 B9 41.3(6) . . . . ?
B1 B6 B10 B9 -103.7(7) . . . . ?
C2 B6 B10 B7 67.1(8) . . . . ?
B5 B6 B10 B7 103.4(7) . . . . ?
B1 B6 B10 B7 -41.7(6) . . . . ?
C2 B6 B10 B1 108.7(6) . . . . ?
B5 B6 B10 B1 145.1(6) . . . . ?
C2 B5 B10 B6 33.8(5) . . . . ?
B4 B5 B10 B6 94.6(7) . . . . ?
B9 B5 B10 B6 132.9(7) . . . . ?
C2 B5 B10 B9 -99.0(7) . . . . ?
B4 B5 B10 B9 -38.2(7) . . . . ?
B6 B5 B10 B9 -132.9(7) . . . . ?
C2 B5 B10 B7 -66.7(8) . . . . ?
B4 B5 B10 B7 -5.9(9) . . . . ?
B9 B5 B10 B7 32.3(7) . . . . ?
B6 B5 B10 B7 -100.5(7) . . . . ?
C2 B5 B10 B1 -1.1(9) . . . . ?
B4 B5 B10 B1 59.6(9) . . . . ?
B9 B5 B10 B1 97.9(8) . . . . ?
B6 B5 B10 B1 -35.0(6) . . . . ?
B4 B9 B10 B6 -4.8(9) . . . . ?
B8 B9 B10 B6 57.4(8) . . . . ?
B5 B9 B10 B6 -43.1(6) . . . . ?
B7 B9 B10 B6 100.9(7) . . . . ?
B4 B9 B10 B5 38.3(6) . . . . ?
B8 B9 B10 B5 100.5(8) . . . . ?
B7 B9 B10 B5 144.0(8) . . . . ?
B4 B9 B10 B7 -105.7(8) . . . . ?
B8 B9 B10 B7 -43.4(7) . . . . ?
B5 B9 B10 B7 -144.0(8) . . . . ?
B4 B9 B10 B1 -71.9(9) . . . . ?
B8 B9 B10 B1 -9.6(9) . . . . ?
B5 B9 B10 B1 -110.2(8) . . . . ?
B7 B9 B10 B1 33.8(7) . . . . ?
B9 B7 B10 B6 -99.5(8) . . . . ?
B8 B7 B10 B6 -58.1(8) . . . . ?
B1 B7 B10 B6 43.3(7) . . . . ?
B2 B7 B10 B6 3.4(9) . . . . ?
B9 B7 B10 B5 -32.5(7) . . . . ?
B8 B7 B10 B5 8.8(9) . . . . ?
B1 B7 B10 B5 110.2(8) . . . . ?
B2 B7 B10 B5 70.3(9) . . . . ?
B8 B7 B10 B9 41.4(7) . . . . ?
B1 B7 B10 B9 142.8(8) . . . . ?
B2 B7 B10 B9 102.9(8) . . . . ?
B9 B7 B10 B1 -142.8(8) . . . . ?
B8 B7 B10 B1 -101.4(7) . . . . ?
B2 B7 B10 B1 -39.9(7) . . . . ?
C1 B1 B10 B6 -35.9(9) . . . . ?
B7 B1 B10 B6 -133.1(7) . . . . ?
B2 B1 B10 B6 -93.6(7) . . . . ?
C1 B1 B10 B5 -1.0(13) . . . . ?
B7 B1 B10 B5 -98.2(8) . . . . ?
B2 B1 B10 B5 -58.7(9) . . . . ?
B6 B1 B10 B5 34.9(6) . . . . ?
C1 B1 B10 B9 63.8(11) . . . . ?
B7 B1 B10 B9 -33.4(7) . . . . ?
B2 B1 B10 B9 6.1(9) . . . . ?
B6 B1 B10 B9 99.7(8) . . . . ?
C1 B1 B10 B7 97.2(10) . . . . ?
B2 B1 B10 B7 39.5(7) . . . . ?
B6 B1 B10 B7 133.1(7) . . . . ?
O3 P3 C31 B11 26.3(7) . . . . ?
C33 P3 C31 B11 150.4(6) . . . . ?
C39 P3 C31 B11 -99.4(6) . . . . ?
O3 P3 C31 B12 -48.6(6) . . . . ?
C33 P3 C31 B12 75.5(6) . . . . ?
C39 P3 C31 B12 -174.3(5) . . . . ?
O4 P4 C32 B13 -172.7(6) . . . . ?
C51 P4 C32 B13 -51.6(7) . . . . ?
C45 P4 C32 B13 63.7(7) . . . . ?
O4 P4 C32 B16 -41.5(7) . . . . ?
C51 P4 C32 B16 79.6(6) . . . . ?
C45 P4 C32 B16 -165.1(6) . . . . ?
O4 P4 C32 B15 31.9(7) . . . . ?
C51 P4 C32 B15 153.0(6) . . . . ?
C45 P4 C32 B15 -91.7(6) . . . . ?
O4 P4 C32 B14 104.7(6) . . . . ?
C51 P4 C32 B14 -134.2(6) . . . . ?
C45 P4 C32 B14 -18.9(7) . . . . ?
O3 P3 C33 C38 -0.8(8) . . . . ?
C39 P3 C33 C38 121.9(7) . . . . ?
C31 P3 C33 C38 -127.6(7) . . . . ?
O3 P3 C33 C34 178.8(7) . . . . ?
C39 P3 C33 C34 -58.6(8) . . . . ?
C31 P3 C33 C34 51.9(8) . . . . ?
C38 C33 C34 C35 0.9(13) . . . . ?
P3 C33 C34 C35 -178.6(7) . . . . ?
C33 C34 C35 C36 -0.4(14) . . . . ?
C34 C35 C36 C37 0.1(15) . . . . ?
C35 C36 C37 C38 -0.4(15) . . . . ?
C36 C37 C38 C33 0.9(15) . . . . ?
C34 C33 C38 C37 -1.2(13) . . . . ?
P3 C33 C38 C37 178.4(7) . . . . ?
O3 P3 C39 C40 87.8(8) . . . . ?
C33 P3 C39 C40 -34.2(8) . . . . ?
C31 P3 C39 C40 -144.3(7) . . . . ?
O3 P3 C39 C44 -87.1(7) . . . . ?
C33 P3 C39 C44 150.9(7) . . . . ?
C31 P3 C39 C44 40.7(8) . . . . ?
C44 C39 C40 C41 1.7(13) . . . . ?
P3 C39 C40 C41 -173.3(7) . . . . ?
C39 C40 C41 C42 -0.2(14) . . . . ?
C40 C41 C42 C43 -0.9(14) . . . . ?
C41 C42 C43 C44 0.4(14) . . . . ?
C42 C43 C44 C39 1.2(14) . . . . ?
C40 C39 C44 C43 -2.2(12) . . . . ?
P3 C39 C44 C43 172.9(7) . . . . ?
O4 P4 C45 C50 -167.5(8) . . . . ?
C51 P4 C45 C50 72.7(9) . . . . ?
C32 P4 C45 C50 -43.4(9) . . . . ?
O4 P4 C45 C46 12.2(8) . . . . ?
C51 P4 C45 C46 -107.6(7) . . . . ?
C32 P4 C45 C46 136.3(7) . . . . ?
C50 C45 C46 C47 1.6(14) . . . . ?
P4 C45 C46 C47 -178.1(7) . . . . ?
C45 C46 C47 C48 -0.9(15) . . . . ?
C46 C47 C48 C49 -1.2(16) . . . . ?
C47 C48 C49 C50 2.4(15) . . . . ?
C46 C45 C50 C49 -0.3(14) . . . . ?
P4 C45 C50 C49 179.3(7) . . . . ?
C48 C49 C50 C45 -1.6(15) . . . . ?
O4 P4 C51 C52 51.2(7) . . . . ?
C32 P4 C51 C52 -70.9(7) . . . . ?
C45 P4 C51 C52 171.4(6) . . . . ?
O4 P4 C51 C56 -123.4(7) . . . . ?
C32 P4 C51 C56 114.5(7) . . . . ?
C45 P4 C51 C56 -3.2(8) . . . . ?
C56 C51 C52 C53 -1.3(12) . . . . ?
P4 C51 C52 C53 -176.1(7) . . . . ?
C51 C52 C53 C54 1.9(14) . . . . ?
C52 C53 C54 C55 0.1(15) . . . . ?
C53 C54 C55 C56 -2.6(15) . . . . ?
C52 C51 C56 C55 -1.2(12) . . . . ?
P4 C51 C56 C55 173.4(7) . . . . ?
C54 C55 C56 C51 3.2(14) . . . . ?
B12 C31 B11 B17 -10.4(7) . . . . ?
P3 C31 B11 B17 -114.2(7) . . . . ?
B12 C31 B11 B20 -80.3(10) . . . . ?
P3 C31 B11 B20 175.9(7) . . . . ?
P3 C31 B11 B12 -103.8(7) . . . . ?
B12 C31 B11 B16 -109.2(6) . . . . ?
P3 C31 B11 B16 147.0(6) . . . . ?
B11 C31 B12 B17 10.6(7) . . . . ?
P3 C31 B12 B17 119.7(7) . . . . ?
B11 C31 B12 B18 83.5(10) . . . . ?
P3 C31 B12 B18 -167.4(7) . . . . ?
P3 C31 B12 B11 109.1(6) . . . . ?
B11 C31 B12 B13 111.4(6) . . . . ?
P3 C31 B12 B13 -139.6(5) . . . . ?
B17 B11 B12 C31 168.7(7) . . . . ?
B20 B11 B12 C31 129.2(7) . . . . ?
B16 B11 B12 C31 73.0(7) . . . . ?
C31 B11 B12 B17 -168.7(7) . . . . ?
B20 B11 B12 B17 -39.5(6) . . . . ?
B16 B11 B12 B17 -95.7(7) . . . . ?
C31 B11 B12 B18 -130.3(8) . . . . ?
B17 B11 B12 B18 38.4(7) . . . . ?
B20 B11 B12 B18 -1.1(9) . . . . ?
B16 B11 B12 B18 -57.3(8) . . . . ?
C31 B11 B12 B13 -70.5(7) . . . . ?
B17 B11 B12 B13 98.2(7) . . . . ?
B20 B11 B12 B13 58.7(8) . . . . ?
B16 B11 B12 B13 2.5(8) . . . . ?
B16 C32 B13 B18 74.6(8) . . . . ?
B15 C32 B13 B18 4.6(9) . . . . ?
B14 C32 B13 B18 -35.5(6) . . . . ?
P4 C32 B13 B18 -151.1(6) . . . . ?
B16 C32 B13 B14 110.1(7) . . . . ?
B15 C32 B13 B14 40.2(6) . . . . ?
P4 C32 B13 B14 -115.5(7) . . . . ?
B16 C32 B13 B12 11.8(10) . . . . ?
B15 C32 B13 B12 -58.1(9) . . . . ?
B14 C32 B13 B12 -98.3(8) . . . . ?
P4 C32 B13 B12 146.2(6) . . . . ?
C31 B12 B13 C32 -60.9(8) . . . . ?
B17 B12 B13 C32 51.8(9) . . . . ?
B18 B12 B13 C32 95.4(8) . . . . ?
B11 B12 B13 C32 -9.0(10) . . . . ?
C31 B12 B13 B18 -156.3(7) . . . . ?
B17 B12 B13 B18 -43.6(6) . . . . ?
B11 B12 B13 B18 -104.4(7) . . . . ?
C31 B12 B13 B14 -124.0(6) . . . . ?
B17 B12 B13 B14 -11.3(8) . . . . ?
B18 B12 B13 B14 32.3(6) . . . . ?
B11 B12 B13 B14 -72.1(8) . . . . ?
B13 C32 B14 B15 138.7(7) . . . . ?
B16 C32 B14 B15 41.1(6) . . . . ?
P4 C32 B14 B15 -105.0(7) . . . . ?
B13 C32 B14 B19 96.9(7) . . . . ?
B16 C32 B14 B19 -0.7(8) . . . . ?
B15 C32 B14 B19 -41.8(6) . . . . ?
P4 C32 B14 B19 -146.9(6) . . . . ?
B13 C32 B14 B18 33.9(6) . . . . ?
B16 C32 B14 B18 -63.7(8) . . . . ?
B15 C32 B14 B18 -104.8(6) . . . . ?
P4 C32 B14 B18 150.2(5) . . . . ?
B16 C32 B14 B13 -97.6(7) . . . . ?
B15 C32 B14 B13 -138.7(7) . . . . ?
P4 C32 B14 B13 116.3(7) . . . . ?
B18 B13 B14 C32 139.9(7) . . . . ?
B12 B13 B14 C32 108.1(7) . . . . ?
C32 B13 B14 B15 -35.3(6) . . . . ?
B18 B13 B14 B15 104.7(7) . . . . ?
B12 B13 B14 B15 72.8(8) . . . . ?
C32 B13 B14 B19 -98.4(7) . . . . ?
B18 B13 B14 B19 41.6(6) . . . . ?
B12 B13 B14 B19 9.7(8) . . . . ?
C32 B13 B14 B18 -139.9(7) . . . . ?
B12 B13 B14 B18 -31.9(6) . . . . ?
B13 C32 B15 B14 -42.1(7) . . . . ?
B16 C32 B15 B14 -138.8(7) . . . . ?
P4 C32 B15 B14 115.5(6) . . . . ?
B13 C32 B15 B20 61.5(8) . . . . ?
B16 C32 B15 B20 -35.2(6) . . . . ?
B14 C32 B15 B20 103.6(7) . . . . ?
P4 C32 B15 B20 -141.0(6) . . . . ?
B13 C32 B15 B19 -0.8(9) . . . . ?
B16 C32 B15 B19 -97.5(7) . . . . ?
B14 C32 B15 B19 41.3(6) . . . . ?
P4 C32 B15 B19 156.8(5) . . . . ?
B13 C32 B15 B16 96.7(7) . . . . ?
B14 C32 B15 B16 138.8(7) . . . . ?
P4 C32 B15 B16 -105.7(7) . . . . ?
B19 B14 B15 C32 132.5(7) . . . . ?
B18 B14 B15 C32 93.8(7) . . . . ?
B13 B14 B15 C32 33.8(6) . . . . ?
C32 B14 B15 B20 -94.1(7) . . . . ?
B19 B14 B15 B20 38.4(7) . . . . ?
B18 B14 B15 B20 -0.3(9) . . . . ?
B13 B14 B15 B20 -60.3(8) . . . . ?
C32 B14 B15 B19 -132.5(7) . . . . ?
B18 B14 B15 B19 -38.8(7) . . . . ?
B13 B14 B15 B19 -98.8(7) . . . . ?
C32 B14 B15 B16 -34.5(6) . . . . ?
B19 B14 B15 B16 98.1(7) . . . . ?
B18 B14 B15 B16 59.3(8) . . . . ?
B13 B14 B15 B16 -0.7(8) . . . . ?
B13 C32 B16 B20 -73.5(8) . . . . ?
B15 C32 B16 B20 37.5(6) . . . . ?
B14 C32 B16 B20 -2.2(8) . . . . ?
P4 C32 B16 B20 147.1(6) . . . . ?
B13 C32 B16 B15 -111.0(8) . . . . ?
B14 C32 B16 B15 -39.8(6) . . . . ?
P4 C32 B16 B15 109.6(6) . . . . ?
B13 C32 B16 B11 -9.8(10) . . . . ?
B15 C32 B16 B11 101.2(8) . . . . ?
B14 C32 B16 B11 61.4(9) . . . . ?
P4 C32 B16 B11 -149.2(6) . . . . ?
B14 B15 B16 C32 35.8(6) . . . . ?
B20 B15 B16 C32 137.8(7) . . . . ?
B19 B15 B16 C32 98.1(7) . . . . ?
C32 B15 B16 B20 -137.8(7) . . . . ?
B14 B15 B16 B20 -102.0(7) . . . . ?
B19 B15 B16 B20 -39.7(6) . . . . ?
C32 B15 B16 B11 -105.7(7) . . . . ?
B14 B15 B16 B11 -69.9(8) . . . . ?
B20 B15 B16 B11 32.1(6) . . . . ?
B19 B15 B16 B11 -7.6(8) . . . . ?
C31 B12 B17 B19 95.1(8) . . . . ?
B18 B12 B17 B19 -32.8(7) . . . . ?
B11 B12 B17 B19 105.3(7) . . . . ?
B13 B12 B17 B19 8.7(9) . . . . ?
C31 B12 B17 B11 -10.2(7) . . . . ?
B18 B12 B17 B11 -138.1(7) . . . . ?
B13 B12 B17 B11 -96.6(7) . . . . ?
C31 B12 B17 B20 30.3(9) . . . . ?
B18 B12 B17 B20 -97.6(7) . . . . ?
B11 B12 B17 B20 40.4(6) . . . . ?
B13 B12 B17 B20 -56.2(8) . . . . ?
C31 B12 B17 B18 127.9(9) . . . . ?
B11 B12 B17 B18 138.1(7) . . . . ?
B13 B12 B17 B18 41.4(6) . . . . ?
C31 B11 B17 B19 -93.2(8) . . . . ?
B20 B11 B17 B19 31.7(6) . . . . ?
B12 B11 B17 B19 -103.3(8) . . . . ?
B16 B11 B17 B19 -6.5(8) . . . . ?
C31 B11 B17 B12 10.2(7) . . . . ?
B20 B11 B17 B12 135.0(7) . . . . ?
B16 B11 B17 B12 96.9(6) . . . . ?
C31 B11 B17 B20 -124.8(8) . . . . ?
B12 B11 B17 B20 -135.0(7) . . . . ?
B16 B11 B17 B20 -38.1(5) . . . . ?
C31 B11 B17 B18 -27.3(9) . . . . ?
B20 B11 B17 B18 97.5(7) . . . . ?
B12 B11 B17 B18 -37.5(6) . . . . ?
B16 B11 B17 B18 59.4(7) . . . . ?
C32 B13 B18 B12 -109.5(7) . . . . ?
B14 B13 B18 B12 -144.3(6) . . . . ?
C32 B13 B18 B14 34.9(6) . . . . ?
B12 B13 B18 B14 144.3(6) . . . . ?
C32 B13 B18 B19 -6.4(8) . . . . ?
B14 B13 B18 B19 -41.2(6) . . . . ?
B12 B13 B18 B19 103.1(7) . . . . ?
C32 B13 B18 B17 -66.7(7) . . . . ?
B14 B13 B18 B17 -101.6(6) . . . . ?
B12 B13 B18 B17 42.8(6) . . . . ?
C31 B12 B18 B13 33.1(9) . . . . ?
B17 B12 B18 B13 130.4(7) . . . . ?
B11 B12 B18 B13 93.1(7) . . . . ?
C31 B12 B18 B14 -2.2(12) . . . . ?
B17 B12 B18 B14 95.1(7) . . . . ?
B11 B12 B18 B14 57.8(9) . . . . ?
B13 B12 B18 B14 -35.3(6) . . . . ?
C31 B12 B18 B19 -66.3(11) . . . . ?
B17 B12 B18 B19 30.9(6) . . . . ?
B11 B12 B18 B19 -6.3(9) . . . . ?
B13 B12 B18 B19 -99.4(7) . . . . ?
C31 B12 B18 B17 -97.2(10) . . . . ?
B11 B12 B18 B17 -37.3(6) . . . . ?
B13 B12 B18 B17 -130.4(7) . . . . ?
C32 B14 B18 B13 -32.8(5) . . . . ?
B15 B14 B18 B13 -93.7(7) . . . . ?
B19 B14 B18 B13 -132.5(7) . . . . ?
C32 B14 B18 B12 2.8(9) . . . . ?
B15 B14 B18 B12 -58.0(9) . . . . ?
B19 B14 B18 B12 -96.9(7) . . . . ?
B13 B14 B18 B12 35.7(6) . . . . ?
C32 B14 B18 B19 99.7(7) . . . . ?
B15 B14 B18 B19 38.9(7) . . . . ?
B13 B14 B18 B19 132.5(7) . . . . ?
C32 B14 B18 B17 66.3(8) . . . . ?
B15 B14 B18 B17 5.5(9) . . . . ?
B19 B14 B18 B17 -33.4(7) . . . . ?
B13 B14 B18 B17 99.1(7) . . . . ?
B19 B17 B18 B13 99.6(7) . . . . ?
B12 B17 B18 B13 -45.2(6) . . . . ?
B11 B17 B18 B13 -6.1(8) . . . . ?
B20 B17 B18 B13 57.4(8) . . . . ?
B19 B17 B18 B12 144.8(8) . . . . ?
B11 B17 B18 B12 39.1(7) . . . . ?
B20 B17 B18 B12 102.6(7) . . . . ?
B19 B17 B18 B14 34.0(7) . . . . ?
B12 B17 B18 B14 -110.9(8) . . . . ?
B11 B17 B18 B14 -71.8(8) . . . . ?
B20 B17 B18 B14 -8.2(9) . . . . ?
B12 B17 B18 B19 -144.8(8) . . . . ?
B11 B17 B18 B19 -105.8(7) . . . . ?
B20 B17 B18 B19 -42.2(7) . . . . ?
B12 B17 B19 B14 -2.9(9) . . . . ?
B11 B17 B19 B14 65.4(9) . . . . ?
B20 B17 B19 B14 97.0(8) . . . . ?
B18 B17 B19 B14 -35.0(7) . . . . ?
B12 B17 B19 B20 -99.9(8) . . . . ?
B11 B17 B19 B20 -31.6(6) . . . . ?
B18 B17 B19 B20 -132.0(7) . . . . ?
B12 B17 B19 B15 -66.1(8) . . . . ?
B11 B17 B19 B15 2.3(9) . . . . ?
B20 B17 B19 B15 33.9(6) . . . . ?
B18 B17 B19 B15 -98.2(7) . . . . ?
B12 B17 B19 B18 32.1(7) . . . . ?
B11 B17 B19 B18 100.4(8) . . . . ?
B20 B17 B19 B18 132.0(7) . . . . ?
C32 B14 B19 B17 -61.3(8) . . . . ?
B15 B14 B19 B17 -101.9(8) . . . . ?
B18 B14 B19 B17 35.6(7) . . . . ?
B13 B14 B19 B17 -4.3(9) . . . . ?
C32 B14 B19 B20 3.2(8) . . . . ?
B15 B14 B19 B20 -37.3(6) . . . . ?
B18 B14 B19 B20 100.2(7) . . . . ?
B13 B14 B19 B20 60.3(8) . . . . ?
C32 B14 B19 B15 40.5(6) . . . . ?
B18 B14 B19 B15 137.5(7) . . . . ?
B13 B14 B19 B15 97.6(7) . . . . ?
C32 B14 B19 B18 -96.9(7) . . . . ?
B15 B14 B19 B18 -137.5(7) . . . . ?
B13 B14 B19 B18 -39.9(6) . . . . ?
C32 B15 B19 B17 61.5(8) . . . . ?
B14 B15 B19 B17 102.4(7) . . . . ?
B20 B15 B19 B17 -34.7(6) . . . . ?
B16 B15 B19 B17 3.4(8) . . . . ?
C32 B15 B19 B14 -40.9(6) . . . . ?
B20 B15 B19 B14 -137.1(7) . . . . ?
B16 B15 B19 B14 -99.0(7) . . . . ?
C32 B15 B19 B20 96.3(7) . . . . ?
B14 B15 B19 B20 137.1(7) . . . . ?
B16 B15 B19 B20 38.1(6) . . . . ?
C32 B15 B19 B18 -3.3(8) . . . . ?
B14 B15 B19 B18 37.6(6) . . . . ?
B20 B15 B19 B18 -99.6(7) . . . . ?
B16 B15 B19 B18 -61.4(7) . . . . ?
B13 B18 B19 B17 -98.6(7) . . . . ?
B12 B18 B19 B17 -31.4(7) . . . . ?
B14 B18 B19 B17 -141.6(8) . . . . ?
B13 B18 B19 B14 43.0(6) . . . . ?
B12 B18 B19 B14 110.1(8) . . . . ?
B17 B18 B19 B14 141.6(8) . . . . ?
B13 B18 B19 B20 -55.8(8) . . . . ?
B12 B18 B19 B20 11.3(9) . . . . ?
B14 B18 B19 B20 -98.8(7) . . . . ?
B17 B18 B19 B20 42.7(6) . . . . ?
B13 B18 B19 B15 5.9(8) . . . . ?
B12 B18 B19 B15 73.1(8) . . . . ?
B14 B18 B19 B15 -37.1(6) . . . . ?
B17 B18 B19 B15 104.5(8) . . . . ?
C32 B16 B20 B15 -36.6(6) . . . . ?
B11 B16 B20 B15 -145.0(6) . . . . ?
C32 B16 B20 B19 4.3(8) . . . . ?
B15 B16 B20 B19 40.9(6) . . . . ?
B11 B16 B20 B19 -104.1(7) . . . . ?
C32 B16 B20 B17 66.0(8) . . . . ?
B15 B16 B20 B17 102.6(7) . . . . ?
B11 B16 B20 B17 -42.3(6) . . . . ?
C32 B16 B20 B11 108.3(6) . . . . ?
B15 B16 B20 B11 145.0(6) . . . . ?
C32 B15 B20 B16 34.8(6) . . . . ?
B14 B15 B20 B16 96.2(7) . . . . ?
B19 B15 B20 B16 134.5(7) . . . . ?
C32 B15 B20 B19 -99.7(7) . . . . ?
B14 B15 B20 B19 -38.3(6) . . . . ?
B16 B15 B20 B19 -134.5(7) . . . . ?
C32 B15 B20 B17 -66.4(8) . . . . ?
B14 B15 B20 B17 -5.0(9) . . . . ?
B19 B15 B20 B17 33.3(6) . . . . ?
B16 B15 B20 B17 -101.2(7) . . . . ?
C32 B15 B20 B11 -1.5(9) . . . . ?
B14 B15 B20 B11 59.9(9) . . . . ?
B19 B15 B20 B11 98.2(8) . . . . ?
B16 B15 B20 B11 -36.4(7) . . . . ?
B17 B19 B20 B16 100.6(7) . . . . ?
B14 B19 B20 B16 -4.7(8) . . . . ?
B15 B19 B20 B16 -41.8(6) . . . . ?
B18 B19 B20 B16 57.8(8) . . . . ?
B17 B19 B20 B15 142.4(7) . . . . ?
B14 B19 B20 B15 37.2(6) . . . . ?
B18 B19 B20 B15 99.7(7) . . . . ?
B14 B19 B20 B17 -105.3(7) . . . . ?
B15 B19 B20 B17 -142.4(7) . . . . ?
B18 B19 B20 B17 -42.7(6) . . . . ?
B17 B19 B20 B11 30.6(7) . . . . ?
B14 B19 B20 B11 -74.6(8) . . . . ?
B15 B19 B20 B11 -111.8(7) . . . . ?
B18 B19 B20 B11 -12.1(9) . . . . ?
B19 B17 B20 B16 -100.8(7) . . . . ?
B12 B17 B20 B16 3.9(9) . . . . ?
B11 B17 B20 B16 45.4(7) . . . . ?
B18 B17 B20 B16 -58.3(8) . . . . ?
B19 B17 B20 B15 -34.2(7) . . . . ?
B12 B17 B20 B15 70.4(8) . . . . ?
B11 B17 B20 B15 112.0(8) . . . . ?
B18 B17 B20 B15 8.2(9) . . . . ?
B12 B17 B20 B19 104.6(7) . . . . ?
B11 B17 B20 B19 146.2(7) . . . . ?
B18 B17 B20 B19 42.5(6) . . . . ?
B19 B17 B20 B11 -146.2(7) . . . . ?
B12 B17 B20 B11 -41.6(6) . . . . ?
B18 B17 B20 B11 -103.7(7) . . . . ?
C31 B11 B20 B16 -35.9(9) . . . . ?
B17 B11 B20 B16 -132.0(7) . . . . ?
B12 B11 B20 B16 -93.6(7) . . . . ?
C31 B11 B20 B15 -0.6(13) . . . . ?
B17 B11 B20 B15 -96.7(8) . . . . ?
B12 B11 B20 B15 -58.3(9) . . . . ?
B16 B11 B20 B15 35.3(7) . . . . ?
C31 B11 B20 B19 65.9(11) . . . . ?
B17 B11 B20 B19 -30.2(7) . . . . ?
B12 B11 B20 B19 8.2(9) . . . . ?
B16 B11 B20 B19 101.8(7) . . . . ?
C31 B11 B20 B17 96.1(10) . . . . ?
B12 B11 B20 B17 38.4(6) . . . . ?
B16 B11 B20 B17 132.0(7) . . . . ?
C65 N1 C61 C62 176.1(7) . . . . ?
C69 N1 C61 C62 -60.3(9) . . . . ?
C73 N1 C61 C62 58.2(9) . . . . ?
N1 C61 C62 C63 -175.1(7) . . . . ?
C61 C62 C63 C64 -62.9(10) . . . . ?
C69 N1 C65 C66 -64.9(9) . . . . ?
C61 N1 C65 C66 56.2(9) . . . . ?
C73 N1 C65 C66 177.5(7) . . . . ?
N1 C65 C66 C67 176.6(7) . . . . ?
C65 C66 C67 C68 177.9(7) . . . . ?
C65 N1 C69 C70 -51.8(10) . . . . ?
C61 N1 C69 C70 -173.1(8) . . . . ?
C73 N1 C69 C70 65.5(10) . . . . ?
N1 C69 C70 C71 -163.2(8) . . . . ?
C69 C70 C71 C72 65.4(11) . . . . ?
C65 N1 C73 C74 -72.0(9) . . . . ?
C69 N1 C73 C74 166.7(8) . . . . ?
C61 N1 C73 C74 47.3(10) . . . . ?
N1 C73 C74 C75 163.9(8) . . . . ?
C73 C74 C75 C76 172.2(9) . . . . ?
C93 N2 C81 C82 55.1(10) . . . . ?
C85 N2 C81 C82 173.4(8) . . . . ?
C89 N2 C81 C82 -65.4(10) . . . . ?
N2 C81 C82 C83 169.9(8) . . . . ?
C81 C82 C83 C84 64.2(12) . . . . ?
C93 N2 C85 C86 177.0(7) . . . . ?
C89 N2 C85 C86 -62.5(9) . . . . ?
C81 N2 C85 C86 56.4(10) . . . . ?
N2 C85 C86 C87 175.4(7) . . . . ?
C85 C86 C87 C88 165.6(8) . . . . ?
C93 N2 C89 C90 57.0(9) . . . . ?
C85 N2 C89 C90 -62.3(10) . . . . ?
C81 N2 C89 C90 178.5(8) . . . . ?
N2 C89 C90 C91 176.8(8) . . . . ?
C89 C90 C91 C92 63.6(12) . . . . ?
C85 N2 C93 C94 -70.5(9) . . . . ?
C89 N2 C93 C94 167.8(7) . . . . ?
C81 N2 C93 C94 48.3(9) . . . . ?
N2 C93 C94 C95 159.1(7) . . . . ?
C93 C94 C95 C96 -73.0(9) . . . . ?
